data_7050763
loop_
_publ_author_name
'Jian Fan'
'Wei-Yin Sun'
'Taka-aki Okamura'
'Jin Xie'
'Wen-Xia Tang'
'Norikazu Ueyama'

_publ_section_title
;
 First example of a dumbbell-like architecture containing M3L2 cages
 and terephthalate anions
;
_journal_issue 2
_journal_name_full 'New J. Chem.'
_journal_page_first 199
_journal_page_last 201
_journal_paper_doi 10.1039/b109141g
_journal_volume 26
_chemical_formula_moiety 'C108 H154 Ag6 N24 O35 '
_chemical_formula_sum 'C108 H154 Ag6 N24 O35'
_chemical_formula_weight 2995.77
_chemical_name_systematic
;
[Ag3(titmb)2]2[1,4-C6H4(COO)2]3\\times 23H2O (1)
;
_space_group_IT_number 15
_symmetry_cell_setting monoclinic
_symmetry_Int_Tables_number 15
_symmetry_space_group_name_Hall '-C 2yc'
_symmetry_space_group_name_H-M 'C 1 2/c 1'
_atom_sites_solution_hydrogens geom
_atom_sites_solution_primary direct
_atom_sites_solution_secondary difmap
_audit_creation_date 'Tue Sep 18 19:12:52 2001'
_audit_creation_method SHELXL-97
_cell_angle_alpha 90.00
_cell_angle_beta 113.5310(10)
_cell_angle_gamma 90.00
_cell_formula_units_Z 8
_cell_length_a 35.8754(6)
_cell_length_b 17.6365(3)
_cell_length_c 43.1894(8)
_cell_measurement_reflns_used 44058
_cell_measurement_temperature 200
_cell_measurement_theta_max 27.5
_cell_measurement_theta_min 1.3
_cell_volume 25054.3(8)
_computing_structure_refinement 'SHELXL-97 (Sheldrick, 1997)'
_computing_structure_solution 'SHELXS-97 (Sheldrick, 1990)'
_diffrn_ambient_temperature 200
_diffrn_detector_area_resol_mean 10.00
_diffrn_measured_fraction_theta_full 0.855
_diffrn_measured_fraction_theta_max 0.855
_diffrn_measurement_device_type 'Rigaku RAXIS-RAPID Imaging Plate'
_diffrn_measurement_method \w
_diffrn_radiation_monochromator graphite
_diffrn_radiation_source 'fine-focus sealed tube'
_diffrn_radiation_type MoK\a
_diffrn_radiation_wavelength 0.71073
_diffrn_reflns_av_R_equivalents 0.0528
_diffrn_reflns_av_sigmaI/netI 0.1426
_diffrn_reflns_limit_h_max 46
_diffrn_reflns_limit_h_min -46
_diffrn_reflns_limit_k_max 22
_diffrn_reflns_limit_k_min -22
_diffrn_reflns_limit_l_max 56
_diffrn_reflns_limit_l_min -56
_diffrn_reflns_number 40657
_diffrn_reflns_theta_full 27.48
_diffrn_reflns_theta_max 27.48
_diffrn_reflns_theta_min 1.03
_exptl_absorpt_coefficient_mu 1.006
_exptl_absorpt_correction_T_max 0.980
_exptl_absorpt_correction_T_min 0.758
_exptl_absorpt_correction_type multi-scan
_exptl_absorpt_process_details '(Higashi, 1995)'
_exptl_crystal_colour colorless
_exptl_crystal_density_diffrn 1.588
_exptl_crystal_density_method 'not measured'
_exptl_crystal_description needle
_exptl_crystal_F_000 12256
_exptl_crystal_size_max 0.200
_exptl_crystal_size_mid 0.200
_exptl_crystal_size_min 0.200
_refine_diff_density_max 1.158
_refine_diff_density_min -0.892
_refine_diff_density_rms 0.091
_refine_ls_extinction_method none
_refine_ls_goodness_of_fit_ref 0.819
_refine_ls_hydrogen_treatment mixed
_refine_ls_matrix_type full
_refine_ls_number_parameters 1570
_refine_ls_number_reflns 24551
_refine_ls_number_restraints 0
_refine_ls_restrained_S_all 0.819
_refine_ls_R_factor_all 0.1535
_refine_ls_R_factor_gt 0.0510
_refine_ls_shift/su_max 0.001
_refine_ls_shift/su_mean 0.000
_refine_ls_structure_factor_coef Fsqd
_refine_ls_weighting_details 'calc w=1/[\s^2^(Fo^2^)+(0.0502P)^2^+0.0000P] where P=(Fo^2^+2Fc^2^)/3'
_refine_ls_weighting_scheme calc
_refine_ls_wR_factor_gt 0.1009
_refine_ls_wR_factor_ref 0.1202
_reflns_number_gt 10208
_reflns_number_total 24551
_reflns_threshold_expression >2sigma(I)
_cod_data_source_file b109141g.txt
_cod_data_source_block 1
_cod_depositor_comments
;
 Replacing the "&#x00A1;&#x00A4;" substring with the "\\times " substring in
 the _chemical_name_systematic data items value.

 Antanas Vaitkus,
 2017-03-29
;
_cod_database_code 7050763

loop_
_symmetry_equiv_pos_as_xyz
'x, y, z'
'-x, y, -z+1/2'
'x+1/2, y+1/2, z'
'-x+1/2, y+1/2, -z+1/2'
'-x, -y, -z'
'x, -y, z-1/2'
'-x+1/2, -y+1/2, -z'
'x+1/2, -y+1/2, z-1/2'

loop_
_atom_site_label
_atom_site_type_symbol
_atom_site_fract_x
_atom_site_fract_y
_atom_site_fract_z
_atom_site_U_iso_or_equiv
_atom_site_adp_type
_atom_site_occupancy
_atom_site_symmetry_multiplicity
_atom_site_calc_flag
_atom_site_refinement_flags
_atom_site_disorder_assembly
_atom_site_disorder_group
Ag1 Ag 0.704838(14) 0.48779(2) 0.058489(12) 0.04201(13) Uani 1 1 d . . .
Ag2 Ag 0.508195(18) 0.50376(3) -0.042711(19) 0.0810(2) Uani 1 1 d . . .
Ag3 Ag 0.638541(17) 0.51640(2) -0.117882(13) 0.05126(15) Uani 1 1 d . . .
Ag4 Ag 0.278624(15) 0.53038(2) -0.307479(13) 0.04649(14) Uani 1 1 d . . .
Ag5 Ag 0.495989(16) 0.50589(3) -0.212935(14) 0.05398(15) Uani 1 1 d . . .
Ag6 Ag 0.368133(19) 0.53958(3) -0.130634(14) 0.06244(18) Uani 1 1 d . . .
O1 O 0.56907(18) 0.5715(4) -0.07959(16) 0.108(2) Uani 1 1 d . . .
O2 O 0.57141(18) 0.4502(4) -0.09344(16) 0.117(2) Uani 1 1 d . . .
O3 O 0.37241(16) 0.6060(3) -0.20577(15) 0.0924(19) Uani 1 1 d . . .
O4 O 0.37159(16) 0.4775(3) -0.21359(14) 0.0882(17) Uani 1 1 d . . .
O5 O 0.83038(17) 0.4814(3) 0.19689(13) 0.0788(15) Uani 1 1 d . . .
O6 O 0.89742(18) 0.4685(3) 0.22641(13) 0.0786(16) Uani 1 1 d . . .
O7 O 0.79925(14) 0.4502(3) 0.34699(12) 0.0724(15) Uani 1 1 d . . .
O8 O 0.86387(14) 0.4751(3) 0.37610(12) 0.0746(15) Uani 1 1 d . . .
O9 O 0.75408(12) 0.4894(2) 0.03061(10) 0.0445(10) Uani 1 1 d . . .
O10 O 0.79259(11) 0.4853(2) 0.08607(10) 0.0435(10) Uani 1 1 d . . .
O11 O 0.92523(12) 0.5062(2) -0.00691(11) 0.0517(11) Uani 1 1 d . . .
O12 O 0.96553(12) 0.5047(2) 0.04729(11) 0.0513(11) Uani 1 1 d . . .
O13 O 0.52376(12) 0.0722(2) 0.53176(10) 0.0461(11) Uani 1 1 d . . .
H109 H 0.5061 0.0426 0.5316 0.055 Uiso 1 1 d . . .
H110 H 0.5335 0.0386 0.5241 0.055 Uiso 1 1 d . . .
O14 O 0.56707(14) 0.1067(2) 0.59809(11) 0.0595(13) Uani 1 1 d . . .
H111 H 0.5569 0.0989 0.5778 0.071 Uiso 1 1 d . . .
H112 H 0.5873 0.0779 0.6036 0.071 Uiso 1 1 d . . .
O15 O 0.34339(16) 0.0654(2) 0.14589(11) 0.0692(14) Uani 1 1 d . . .
H113 H 0.3399 0.0340 0.1585 0.083 Uiso 1 1 d . . .
H114 H 0.3356 0.0324 0.1297 0.083 Uiso 1 1 d . . .
O16 O 0.13422(16) 0.5487(3) 0.06824(11) 0.0766(15) Uani 1 1 d . . .
H115 H 0.1158 0.5309 0.0516 0.092 Uiso 1 1 d . . .
H116 H 0.1365 0.5240 0.0842 0.092 Uiso 1 1 d . . .
O17 O 0.29008(15) 0.4031(2) 0.02184(12) 0.0752(15) Uani 1 1 d . . .
H117 H 0.2866 0.4283 0.0362 0.090 Uiso 1 1 d . . .
H118 H 0.2772 0.4253 0.0048 0.090 Uiso 1 1 d . . .
O18 O 0.00966(14) 0.4724(3) 0.11487(11) 0.0788(15) Uani 1 1 d . . .
H119 H 0.0322 0.4617 0.1160 0.095 Uiso 1 1 d . . .
H120 H -0.0074 0.4883 0.0981 0.095 Uiso 1 1 d . . .
O19 O 0.78349(16) 0.0978(2) 0.03063(12) 0.0808(16) Uani 1 1 d . . .
H121 H 0.8054 0.0879 0.0297 0.097 Uiso 1 1 d . . .
H122 H 0.7655 0.0774 0.0150 0.097 Uiso 1 1 d . . .
O20 O 0.42910(15) 0.0966(3) 0.16121(12) 0.0761(15) Uani 1 1 d . . .
O21 O 0.77517(15) 0.0176(3) 0.57238(13) 0.0874(16) Uani 1 1 d . . .
H123 H 0.7523 0.0250 0.5736 0.105 Uiso 1 1 d . . .
H124 H 0.7896 0.0380 0.5908 0.105 Uiso 1 1 d . . .
O22 O 0.86655(17) 0.0833(3) 0.03666(13) 0.0889(17) Uani 1 1 d . . .
O23 O 0.48462(16) 0.9753(3) 0.16597(14) 0.0963(18) Uani 1 1 d . . .
O24 O 0.70795(17) 0.3745(3) 0.21354(16) 0.103(2) Uani 1 1 d . . .
H125 H 0.7109 0.3809 0.1947 0.124 Uiso 1 1 d . . .
H126 H 0.7102 0.4167 0.2257 0.124 Uiso 1 1 d . . .
O25 O 0.36797(17) 0.4271(3) 0.02331(15) 0.0981(19) Uani 1 1 d . . .
O26 O 0.21123(17) 0.4676(4) 0.09317(14) 0.110(2) Uani 1 1 d . . .
H127 H 0.1958 0.5059 0.0876 0.132 Uiso 1 1 d . . .
H128 H 0.1988 0.4378 0.1009 0.132 Uiso 1 1 d . . .
O27 O 0.52614(19) 0.0028(4) 0.23380(15) 0.116(2) Uani 1 1 d . . .
H129 H 0.5163 -0.0243 0.2184 0.139 Uiso 1 1 d . . .
H130 H 0.5505 -0.0053 0.2448 0.139 Uiso 1 1 d . . .
O28 O 0.4223(2) 0.8970(3) 0.17776(16) 0.118(2) Uani 1 1 d . . .
H131 H 0.4100 0.9429 0.1728 0.142 Uiso 1 1 d . . .
H132 H 0.4444 0.9153 0.1765 0.142 Uiso 1 1 d . . .
O29 O 0.7976(2) 0.3955(3) 0.14168(14) 0.143(3) Uani 1 1 d . . .
H133 H 0.8017 0.4137 0.1608 0.171 Uiso 1 1 d . . .
H134 H 0.8218 0.3963 0.1393 0.171 Uiso 1 1 d . . .
O30 O 0.5500(3) 0.0956(4) 0.0725(2) 0.171(3) Uani 1 1 d . . .
O31 O 0.21152(18) 0.0352(4) 0.22843(19) 0.161(4) Uani 1 1 d . . .
O32 O 0.7221(2) 0.4205(5) 0.1554(2) 0.177(3) Uani 1 1 d . . .
O33 O 0.2446(2) 0.0541(5) 0.1788(2) 0.231(6) Uani 1 1 d . . .
O34 O 0.8946(3) 0.0238(8) 0.2278(3) 0.306(8) Uani 1 1 d . . .
H135 H 0.8855 0.0669 0.2326 0.367 Uiso 1 1 d . . .
H136 H 0.9166 0.0228 0.2448 0.367 Uiso 1 1 d . . .
O35 O 0.0971(4) 0.0066(10) 0.0219(4) 0.376(9) Uani 1 1 d . . .
N11 N 0.68935(16) 0.2484(3) 0.04084(13) 0.0449(14) Uani 1 1 d . . .
N12 N 0.69806(16) 0.3668(3) 0.05779(13) 0.0436(13) Uani 1 1 d . . .
N31 N 0.64786(16) 0.2769(3) -0.11377(13) 0.0418(13) Uani 1 1 d . . .
N32 N 0.64695(17) 0.3990(3) -0.12244(13) 0.0508(15) Uani 1 1 d . . .
N51 N 0.50982(16) 0.2673(3) -0.05855(14) 0.0507(15) Uani 1 1 d . . .
N52 N 0.50029(19) 0.3873(3) -0.05173(16) 0.0706(18) Uani 1 1 d . . .
N111 N 0.70832(14) 0.7318(2) 0.05371(12) 0.0355(12) Uani 1 1 d . . .
N112 N 0.71023(15) 0.6089(3) 0.06464(12) 0.0403(13) Uani 1 1 d . . .
N131 N 0.63570(15) 0.7540(2) -0.10578(11) 0.0342(12) Uani 1 1 d . . .
N132 N 0.63657(15) 0.6353(3) -0.11999(13) 0.0404(13) Uani 1 1 d . . .
N151 N 0.52177(15) 0.7405(3) -0.03048(14) 0.0475(14) Uani 1 1 d . . .
N152 N 0.50634(19) 0.6203(3) -0.03663(17) 0.0698(19) Uani 1 1 d . . .
N211 N 0.28265(15) 0.2898(3) -0.30289(13) 0.0429(13) Uani 1 1 d . . .
N212 N 0.27314(16) 0.4119(3) -0.31339(13) 0.0447(14) Uani 1 1 d . . .
N231 N 0.47688(16) 0.2695(3) -0.21687(12) 0.0399(13) Uani 1 1 d . . .
N232 N 0.49774(17) 0.3862(3) -0.21262(13) 0.0445(13) Uani 1 1 d . . .
N251 N 0.35764(15) 0.3001(3) -0.14505(12) 0.0371(12) Uani 1 1 d . . .
N252 N 0.36164(16) 0.4211(3) -0.13239(13) 0.0442(13) Uani 1 1 d . . .
N311 N 0.30324(15) 0.7673(3) -0.29519(13) 0.0419(13) Uani 1 1 d . . .
N312 N 0.28729(15) 0.6485(3) -0.30709(12) 0.0413(13) Uani 1 1 d . . .
N331 N 0.49225(15) 0.7449(3) -0.20453(14) 0.0476(14) Uani 1 1 d . . .
N332 N 0.50296(17) 0.6241(3) -0.20670(14) 0.0527(15) Uani 1 1 d . . .
N351 N 0.37494(18) 0.7780(3) -0.13467(13) 0.0545(16) Uani 1 1 d . . .
N352 N 0.37163(19) 0.6579(3) -0.12384(15) 0.0606(17) Uani 1 1 d . . .
C1 C 0.6443(2) 0.1947(3) -0.01503(17) 0.0432(17) Uani 1 1 d . . .
C2 C 0.65561(19) 0.2014(3) -0.04212(18) 0.0415(16) Uani 1 1 d . . .
C3 C 0.62584(19) 0.2041(3) -0.07474(16) 0.0382(15) Uani 1 1 d . . .
C4 C 0.58514(18) 0.2058(3) -0.08002(16) 0.0400(16) Uani 1 1 d . . .
C5 C 0.57336(18) 0.2005(3) -0.05316(17) 0.0390(16) Uani 1 1 d . . .
C6 C 0.6034(2) 0.1954(3) -0.02028(17) 0.0472(18) Uani 1 1 d . . .
C11 C 0.6754(2) 0.1789(3) 0.02031(17) 0.063(2) Uani 1 1 d . . .
H1 H 0.6633 0.1441 0.0318 0.076 Uiso 1 1 calc R . .
H2 H 0.6991 0.1531 0.0188 0.076 Uiso 1 1 calc R . .
C12 C 0.6795(2) 0.3205(3) 0.03273(17) 0.0483(18) Uani 1 1 d . . .
H3 H 0.6610 0.3366 0.0110 0.058 Uiso 1 1 calc R . .
C13 C 0.7231(2) 0.3204(4) 0.08291(18) 0.069(2) Uani 1 1 d . . .
H4 H 0.7418 0.3373 0.1044 0.082 Uiso 1 1 calc R . .
C14 C 0.7175(2) 0.2476(4) 0.07289(19) 0.068(2) Uani 1 1 d . . .
H5 H 0.7307 0.2043 0.0857 0.081 Uiso 1 1 calc R . .
C21 C 0.70015(19) 0.2061(3) -0.03611(18) 0.063(2) Uani 1 1 d . . .
H6 H 0.7162 0.2203 -0.0126 0.076 Uiso 1 1 calc R . .
H7 H 0.7037 0.2444 -0.0511 0.076 Uiso 1 1 calc R . .
H8 H 0.7093 0.1567 -0.0407 0.076 Uiso 1 1 calc R . .
C31 C 0.6386(2) 0.2021(3) -0.10387(17) 0.0519(19) Uani 1 1 d . . .
H9 H 0.6630 0.1695 -0.0978 0.062 Uiso 1 1 calc R . .
H10 H 0.6166 0.1787 -0.1235 0.062 Uiso 1 1 calc R . .
C32 C 0.6316(2) 0.3427(3) -0.11077(17) 0.0534(19) Uani 1 1 d . . .
H11 H 0.6118 0.3487 -0.1016 0.064 Uiso 1 1 calc R . .
C33 C 0.6750(2) 0.3679(4) -0.13185(17) 0.057(2) Uani 1 1 d . . .
H12 H 0.6915 0.3946 -0.1407 0.068 Uiso 1 1 calc R . .
C34 C 0.6758(2) 0.2917(3) -0.12656(16) 0.0510(18) Uani 1 1 d . . .
H13 H 0.6928 0.2559 -0.1310 0.061 Uiso 1 1 calc R . .
C41 C 0.5527(2) 0.2132(4) -0.11531(16) 0.062(2) Uani 1 1 d . . .
H14 H 0.5646 0.2342 -0.1303 0.074 Uiso 1 1 calc R . .
H15 H 0.5311 0.2470 -0.1150 0.074 Uiso 1 1 calc R . .
H16 H 0.5411 0.1631 -0.1236 0.074 Uiso 1 1 calc R . .
C51 C 0.52918(19) 0.1947(3) -0.05913(19) 0.057(2) Uani 1 1 d . . .
H17 H 0.5143 0.1704 -0.0813 0.069 Uiso 1 1 calc R . .
H18 H 0.5267 0.1613 -0.0416 0.069 Uiso 1 1 calc R . .
C52 C 0.5270(2) 0.3358(4) -0.05023(19) 0.063(2) Uani 1 1 d . . .
H19 H 0.5551 0.3456 -0.0440 0.075 Uiso 1 1 calc R . .
C53 C 0.4639(2) 0.3503(4) -0.0615(2) 0.084(3) Uani 1 1 d . . .
H20 H 0.4385 0.3730 -0.0650 0.101 Uiso 1 1 calc R . .
C54 C 0.4700(2) 0.2773(4) -0.0654(2) 0.068(2) Uani 1 1 d . . .
H21 H 0.4499 0.2387 -0.0719 0.082 Uiso 1 1 calc R . .
C61 C 0.5901(2) 0.1931(4) 0.00935(18) 0.070(2) Uani 1 1 d . . .
H22 H 0.5702 0.2335 0.0066 0.084 Uiso 1 1 calc R . .
H23 H 0.6138 0.2004 0.0306 0.084 Uiso 1 1 calc R . .
H24 H 0.5776 0.1438 0.0097 0.084 Uiso 1 1 calc R . .
C101 C 0.65820(19) 0.8029(3) 0.00442(16) 0.0387(15) Uani 1 1 d . . .
C102 C 0.66137(17) 0.8035(3) -0.02663(15) 0.0316(14) Uani 1 1 d . . .
C103 C 0.62639(19) 0.8101(3) -0.05584(15) 0.0353(15) Uani 1 1 d . . .
C104 C 0.58857(18) 0.8108(3) -0.05462(15) 0.0352(15) Uani 1 1 d . . .
C105 C 0.58520(19) 0.8080(3) -0.02361(17) 0.0376(15) Uani 1 1 d . . .
C106 C 0.6203(2) 0.8050(3) 0.00651(16) 0.0423(16) Uani 1 1 d . . .
C111 C 0.6966(2) 0.8059(3) 0.03703(16) 0.0533(19) Uani 1 1 d . . .
H25 H 0.7192 0.8257 0.0319 0.064 Uiso 1 1 calc R . .
H26 H 0.6921 0.8417 0.0528 0.064 Uiso 1 1 calc R . .
C112 C 0.69087(19) 0.6636(3) 0.04369(15) 0.0419(16) Uani 1 1 d . . .
H27 H 0.6672 0.6557 0.0237 0.050 Uiso 1 1 calc R . .
C113 C 0.74166(19) 0.6446(3) 0.08954(16) 0.0456(17) Uani 1 1 d . . .
H28 H 0.7614 0.6202 0.1087 0.055 Uiso 1 1 calc R . .
C114 C 0.74075(19) 0.7194(3) 0.08310(15) 0.0441(16) Uani 1 1 d . . .
H29 H 0.7593 0.7564 0.0966 0.053 Uiso 1 1 calc R . .
C121 C 0.70239(18) 0.7969(3) -0.02836(17) 0.0539(19) Uani 1 1 d . . .
H30 H 0.7189 0.7595 -0.0118 0.065 Uiso 1 1 calc R . .
H31 H 0.7161 0.8463 -0.0233 0.065 Uiso 1 1 calc R . .
H32 H 0.6989 0.7808 -0.0511 0.065 Uiso 1 1 calc R . .
C131 C 0.6306(2) 0.8239(3) -0.08890(15) 0.0473(17) Uani 1 1 d . . .
H33 H 0.6061 0.8511 -0.1044 0.057 Uiso 1 1 calc R . .
H34 H 0.6543 0.8573 -0.0846 0.057 Uiso 1 1 calc R . .
C132 C 0.62812(19) 0.6824(3) -0.09989(16) 0.0439(16) Uani 1 1 d . . .
H35 H 0.6181 0.6675 -0.0835 0.053 Uiso 1 1 calc R . .
C133 C 0.65088(18) 0.6789(3) -0.13912(15) 0.0416(16) Uani 1 1 d . . .
H36 H 0.6602 0.6605 -0.1554 0.050 Uiso 1 1 calc R . .
C134 C 0.64943(19) 0.7526(3) -0.13088(15) 0.0421(16) Uani 1 1 d . . .
H37 H 0.6566 0.7952 -0.1408 0.051 Uiso 1 1 calc R . .
C141 C 0.54997(19) 0.8137(4) -0.08699(16) 0.0573(19) Uani 1 1 d . . .
H38 H 0.5403 0.8662 -0.0915 0.069 Uiso 1 1 calc R . .
H39 H 0.5290 0.7821 -0.0844 0.069 Uiso 1 1 calc R . .
H40 H 0.5559 0.7948 -0.1059 0.069 Uiso 1 1 calc R . .
C151 C 0.5439(2) 0.8124(3) -0.02204(18) 0.0572(19) Uani 1 1 d . . .
H41 H 0.5474 0.8277 0.0010 0.069 Uiso 1 1 calc R . .
H42 H 0.5276 0.8520 -0.0379 0.069 Uiso 1 1 calc R . .
C152 C 0.5342(2) 0.6710(4) -0.0279(2) 0.067(2) Uani 1 1 d . . .
H43 H 0.5622 0.6584 -0.0201 0.081 Uiso 1 1 calc R . .
C153 C 0.4719(3) 0.6605(4) -0.0477(3) 0.103(3) Uani 1 1 d . . .
H44 H 0.4454 0.6394 -0.0567 0.124 Uiso 1 1 calc R . .
C154 C 0.4802(2) 0.7350(4) -0.0443(2) 0.093(3) Uani 1 1 d . . .
H45 H 0.4612 0.7755 -0.0502 0.111 Uiso 1 1 calc R . .
C161 C 0.6168(2) 0.8057(4) 0.04052(16) 0.065(2) Uani 1 1 d . . .
H46 H 0.6441 0.8039 0.0587 0.078 Uiso 1 1 calc R . .
H47 H 0.6011 0.7616 0.0422 0.078 Uiso 1 1 calc R . .
H48 H 0.6030 0.8522 0.0426 0.078 Uiso 1 1 calc R . .
C201 C 0.33661(19) 0.2275(3) -0.25319(16) 0.0408(16) Uani 1 1 d . . .
C202 C 0.3748(2) 0.2232(3) -0.25447(16) 0.0375(15) Uani 1 1 d . . .
C203 C 0.40871(18) 0.2192(3) -0.22415(17) 0.0358(15) Uani 1 1 d . . .
C204 C 0.40524(18) 0.2236(3) -0.19306(17) 0.0410(16) Uani 1 1 d . . .
C205 C 0.3662(2) 0.2301(3) -0.19273(16) 0.0394(16) Uani 1 1 d . . .
C206 C 0.33157(19) 0.2325(3) -0.22284(17) 0.0397(16) Uani 1 1 d . . .
C211 C 0.2987(2) 0.2178(3) -0.28617(17) 0.0528(19) Uani 1 1 d . . .
H49 H 0.3056 0.1852 -0.3018 0.063 Uiso 1 1 calc R . .
H50 H 0.2773 0.1918 -0.2812 0.063 Uiso 1 1 calc R . .
C212 C 0.29453(19) 0.3604(3) -0.29217(17) 0.0458(17) Uani 1 1 d . . .
H51 H 0.3163 0.3718 -0.2713 0.055 Uiso 1 1 calc R . .
C213 C 0.2444(2) 0.3726(4) -0.33978(17) 0.0515(18) Uani 1 1 d . . .
H52 H 0.2241 0.3946 -0.3593 0.062 Uiso 1 1 calc R . .
C214 C 0.2500(2) 0.2975(3) -0.33318(17) 0.0471(17) Uani 1 1 d . . .
H53 H 0.2343 0.2576 -0.3470 0.056 Uiso 1 1 calc R . .
C221 C 0.3783(2) 0.2264(4) -0.28786(17) 0.061(2) Uani 1 1 d . . .
H54 H 0.4033 0.2532 -0.2853 0.073 Uiso 1 1 calc R . .
H55 H 0.3548 0.2534 -0.3042 0.073 Uiso 1 1 calc R . .
H56 H 0.3791 0.1748 -0.2960 0.073 Uiso 1 1 calc R . .
C231 C 0.44963(19) 0.2021(3) -0.22457(18) 0.0534(19) Uani 1 1 d . . .
H57 H 0.4630 0.1619 -0.2078 0.064 Uiso 1 1 calc R . .
H58 H 0.4457 0.1824 -0.2471 0.064 Uiso 1 1 calc R . .
C232 C 0.4657(2) 0.3419(3) -0.22248(15) 0.0435(16) Uani 1 1 d . . .
H59 H 0.4383 0.3591 -0.2323 0.052 Uiso 1 1 calc R . .
C233 C 0.5313(2) 0.3402(4) -0.20057(16) 0.0509(18) Uani 1 1 d . . .
H60 H 0.5589 0.3563 -0.1920 0.061 Uiso 1 1 calc R . .
C234 C 0.5181(2) 0.2677(4) -0.20311(16) 0.0474(17) Uani 1 1 d . . .
H61 H 0.5347 0.2237 -0.1965 0.057 Uiso 1 1 calc R . .
C241 C 0.44218(19) 0.2212(4) -0.16036(16) 0.058(2) Uani 1 1 d . . .
H62 H 0.4482 0.1685 -0.1528 0.070 Uiso 1 1 calc R . .
H63 H 0.4370 0.2505 -0.1432 0.070 Uiso 1 1 calc R . .
H64 H 0.4654 0.2430 -0.1637 0.070 Uiso 1 1 calc R . .
C251 C 0.3614(2) 0.2257(3) -0.15931(16) 0.0474(17) Uani 1 1 d . . .
H65 H 0.3369 0.1952 -0.1626 0.057 Uiso 1 1 calc R . .
H66 H 0.3852 0.1987 -0.1427 0.057 Uiso 1 1 calc R . .
C252 C 0.3679(2) 0.3690(3) -0.15173(17) 0.0504(18) Uani 1 1 d . . .
H67 H 0.3785 0.3792 -0.1683 0.060 Uiso 1 1 calc R . .
C253 C 0.3469(2) 0.3840(4) -0.11239(17) 0.061(2) Uani 1 1 d . . .
H68 H 0.3396 0.4068 -0.0957 0.073 Uiso 1 1 calc R . .
C254 C 0.3442(2) 0.3088(4) -0.12002(17) 0.0557(19) Uani 1 1 d . . .
H69 H 0.3348 0.2699 -0.1098 0.067 Uiso 1 1 calc R . .
C261 C 0.2905(2) 0.2414(4) -0.22212(18) 0.062(2) Uani 1 1 d . . .
H70 H 0.2924 0.2754 -0.2036 0.074 Uiso 1 1 calc R . .
H71 H 0.2806 0.1917 -0.2186 0.074 Uiso 1 1 calc R . .
H72 H 0.2717 0.2628 -0.2436 0.074 Uiso 1 1 calc R . .
C301 C 0.35786(18) 0.8280(3) -0.24464(15) 0.0369(15) Uani 1 1 d . . .
C302 C 0.3967(2) 0.8220(3) -0.24394(15) 0.0391(16) Uani 1 1 d . . .
C303 C 0.42991(18) 0.8215(3) -0.21271(18) 0.0399(16) Uani 1 1 d . . .
C304 C 0.4240(2) 0.8279(3) -0.18289(16) 0.0427(17) Uani 1 1 d . . .
C305 C 0.3849(2) 0.8340(3) -0.18401(16) 0.0403(16) Uani 1 1 d . . .
C306 C 0.35173(19) 0.8316(3) -0.21474(17) 0.0379(15) Uani 1 1 d . . .
C311 C 0.3227(2) 0.8388(3) -0.27776(17) 0.062(2) Uani 1 1 d . . .
H73 H 0.3019 0.8698 -0.2740 0.075 Uiso 1 1 calc R . .
H74 H 0.3321 0.8678 -0.2929 0.075 Uiso 1 1 calc R . .
C312 C 0.3109(2) 0.6951(3) -0.28444(16) 0.0458(17) Uani 1 1 d . . .
H75 H 0.3310 0.6802 -0.2632 0.055 Uiso 1 1 calc R . .
C313 C 0.26274(19) 0.6921(4) -0.33361(16) 0.0457(17) Uani 1 1 d . . .
H76 H 0.2422 0.6734 -0.3538 0.055 Uiso 1 1 calc R . .
C314 C 0.27237(19) 0.7661(3) -0.32649(15) 0.0426(16) Uani 1 1 d . . .
H77 H 0.2601 0.8085 -0.3404 0.051 Uiso 1 1 calc R . .
C321 C 0.4021(2) 0.8161(4) -0.27701(18) 0.072(2) Uani 1 1 d . . .
H78 H 0.3762 0.8016 -0.2951 0.086 Uiso 1 1 calc R . .
H79 H 0.4227 0.7777 -0.2749 0.086 Uiso 1 1 calc R . .
H80 H 0.4108 0.8653 -0.2824 0.086 Uiso 1 1 calc R . .
C331 C 0.4728(2) 0.8209(4) -0.2117(2) 0.068(2) Uani 1 1 d . . .
H81 H 0.4719 0.8389 -0.2337 0.081 Uiso 1 1 calc R . .
H82 H 0.4898 0.8569 -0.1942 0.081 Uiso 1 1 calc R . .
C332 C 0.4759(2) 0.6779(4) -0.21667(18) 0.056(2) Uani 1 1 d . . .
H83 H 0.4480 0.6703 -0.2308 0.067 Uiso 1 1 calc R . .
C333 C 0.5390(2) 0.6583(4) -0.18741(17) 0.0553(19) Uani 1 1 d . . .
H84 H 0.5644 0.6332 -0.1767 0.066 Uiso 1 1 calc R . .
C334 C 0.53274(19) 0.7332(4) -0.18600(17) 0.0541(19) Uani 1 1 d . . .
H85 H 0.5525 0.7704 -0.1744 0.065 Uiso 1 1 calc R . .
C341 C 0.4598(2) 0.8281(4) -0.14929(18) 0.077(2) Uani 1 1 d . . .
H86 H 0.4522 0.8036 -0.1323 0.093 Uiso 1 1 calc R . .
H87 H 0.4682 0.8805 -0.1424 0.093 Uiso 1 1 calc R . .
H88 H 0.4824 0.8002 -0.1513 0.093 Uiso 1 1 calc R . .
C351 C 0.3789(3) 0.8482(3) -0.15226(18) 0.069(2) Uani 1 1 d . . .
H89 H 0.4023 0.8780 -0.1367 0.083 Uiso 1 1 calc R . .
H90 H 0.3541 0.8793 -0.1577 0.083 Uiso 1 1 calc R . .
C352 C 0.3763(2) 0.7074(3) -0.14479(17) 0.0542(19) Uani 1 1 d . . .
H91 H 0.3801 0.6943 -0.1647 0.065 Uiso 1 1 calc R . .
C353 C 0.3657(2) 0.7008(4) -0.09983(18) 0.064(2) Uani 1 1 d . . .
H92 H 0.3611 0.6810 -0.0812 0.077 Uiso 1 1 calc R . .
C354 C 0.3675(2) 0.7753(4) -0.10633(17) 0.061(2) Uani 1 1 d . . .
H93 H 0.3641 0.8170 -0.0937 0.074 Uiso 1 1 calc R . .
C361 C 0.30872(19) 0.8313(4) -0.2161(2) 0.068(2) Uani 1 1 d . . .
H94 H 0.2992 0.8836 -0.2169 0.081 Uiso 1 1 calc R . .
H95 H 0.3085 0.8059 -0.1960 0.081 Uiso 1 1 calc R . .
H96 H 0.2907 0.8041 -0.2364 0.081 Uiso 1 1 calc R . .
C401 C 0.5107(2) 0.5206(4) -0.12293(16) 0.0547(18) Uani 1 1 d . . .
C402 C 0.4934(2) 0.5895(5) -0.1292(2) 0.072(2) Uani 1 1 d . . .
H97 H 0.5077 0.6331 -0.1175 0.087 Uiso 1 1 calc R . .
C403 C 0.4520(3) 0.5955(4) -0.15472(19) 0.070(2) Uani 1 1 d . . .
H98 H 0.4387 0.6433 -0.1602 0.084 Uiso 1 1 calc R . .
C404 C 0.4329(2) 0.5325(4) -0.17028(17) 0.0546(19) Uani 1 1 d . . .
C405 C 0.4494(2) 0.4624(4) -0.16523(18) 0.0543(18) Uani 1 1 d . . .
H99 H 0.4350 0.4198 -0.1778 0.065 Uiso 1 1 calc R . .
C406 C 0.4919(2) 0.4557(4) -0.13854(19) 0.064(2) Uani 1 1 d . . .
H100 H 0.5052 0.4079 -0.1328 0.077 Uiso 1 1 calc R . .
C407 C 0.5561(2) 0.5117(5) -0.0956(2) 0.069(2) Uani 1 1 d . . .
C408 C 0.3888(3) 0.5404(6) -0.1981(2) 0.076(2) Uani 1 1 d . . .
C501 C 0.8543(2) 0.4707(3) 0.25643(17) 0.0526(19) Uani 1 1 d . . .
C502 C 0.8159(2) 0.4646(3) 0.25564(18) 0.0535(18) Uani 1 1 d . . .
H101 H 0.7935 0.4631 0.2343 0.064 Uiso 1 1 calc R . .
C503 C 0.8084(2) 0.4604(3) 0.28508(15) 0.0502(18) Uani 1 1 d . . .
H102 H 0.7814 0.4547 0.2837 0.060 Uiso 1 1 calc R . .
C504 C 0.84109(19) 0.4648(3) 0.31646(16) 0.0400(15) Uani 1 1 d . . .
C505 C 0.8793(2) 0.4730(3) 0.31640(17) 0.0463(16) Uani 1 1 d . . .
H103 H 0.9014 0.4775 0.3378 0.056 Uiso 1 1 calc R . .
C506 C 0.8883(2) 0.4751(3) 0.28856(15) 0.0437(16) Uani 1 1 d . . .
H104 H 0.9154 0.4793 0.2903 0.052 Uiso 1 1 calc R . .
C507 C 0.8615(3) 0.4738(3) 0.22497(19) 0.058(2) Uani 1 1 d . . .
C508 C 0.8334(2) 0.4636(3) 0.34864(17) 0.0464(16) Uani 1 1 d . . .
C601 C 0.82552(16) 0.4941(3) 0.04761(14) 0.0294(13) Uani 1 1 d . . .
C602 C 0.82119(17) 0.5051(3) 0.01473(15) 0.0341(14) Uani 1 1 d . . .
H105 H 0.7948 0.5100 -0.0027 0.041 Uiso 1 1 calc R . .
C603 C 0.85518(17) 0.5089(3) 0.00699(14) 0.0363(14) Uani 1 1 d . . .
H106 H 0.8520 0.5176 -0.0156 0.044 Uiso 1 1 calc R . .
C604 C 0.89410(17) 0.4999(3) 0.03238(15) 0.0325(13) Uani 1 1 d . . .
C605 C 0.89763(17) 0.4897(3) 0.06499(15) 0.0365(14) Uani 1 1 d . . .
H107 H 0.9239 0.4847 0.0826 0.044 Uiso 1 1 calc R . .
C606 C 0.86374(16) 0.4864(3) 0.07275(14) 0.0292(13) Uani 1 1 d . . .
H108 H 0.8669 0.4788 0.0955 0.035 Uiso 1 1 calc R . .
C607 C 0.78812(19) 0.4892(3) 0.05562(16) 0.0351(14) Uani 1 1 d . . .
C608 C 0.9316(2) 0.5037(3) 0.02361(18) 0.0406(15) Uani 1 1 d . . .

loop_
_atom_site_aniso_label
_atom_site_aniso_U_11
_atom_site_aniso_U_22
_atom_site_aniso_U_33
_atom_site_aniso_U_23
_atom_site_aniso_U_13
_atom_site_aniso_U_12
Ag1 0.0437(3) 0.0408(3) 0.0444(3) -0.0003(2) 0.0205(3) -0.0012(2)
Ag2 0.0663(4) 0.0449(3) 0.1368(6) -0.0115(3) 0.0457(4) -0.0033(3)
Ag3 0.0743(4) 0.0320(3) 0.0518(4) -0.0020(2) 0.0297(3) 0.0002(2)
Ag4 0.0471(3) 0.0395(3) 0.0512(4) -0.0025(2) 0.0179(3) -0.0010(2)
Ag5 0.0578(3) 0.0454(3) 0.0665(4) -0.0030(3) 0.0330(3) -0.0050(3)
Ag6 0.0959(5) 0.0430(3) 0.0560(4) 0.0017(2) 0.0383(4) -0.0023(3)
O1 0.087(5) 0.102(5) 0.103(5) -0.004(4) 0.004(4) -0.007(4)
O2 0.079(4) 0.122(5) 0.113(6) -0.036(4) 0.000(4) 0.047(4)
O3 0.069(4) 0.077(4) 0.113(5) -0.010(3) 0.018(4) 0.019(3)
O4 0.067(4) 0.093(4) 0.085(4) 0.009(3) 0.009(3) -0.005(3)
O5 0.102(4) 0.087(4) 0.045(4) -0.003(3) 0.027(3) 0.008(3)
O6 0.086(4) 0.098(4) 0.064(4) -0.008(3) 0.043(3) -0.003(3)
O7 0.040(3) 0.112(4) 0.066(4) 0.001(3) 0.022(3) -0.005(3)
O8 0.049(3) 0.127(5) 0.038(3) -0.016(3) 0.008(3) -0.001(3)
O9 0.040(3) 0.053(3) 0.042(3) -0.001(2) 0.017(2) 0.000(2)
O10 0.042(2) 0.054(3) 0.038(3) 0.003(2) 0.020(2) 0.000(2)
O11 0.049(3) 0.074(3) 0.042(3) 0.002(2) 0.028(2) 0.003(2)
O12 0.035(3) 0.072(3) 0.051(3) 0.010(2) 0.021(2) 0.011(2)
O13 0.043(3) 0.056(3) 0.045(3) -0.011(2) 0.024(2) -0.009(2)
O14 0.063(3) 0.061(3) 0.049(3) -0.009(2) 0.016(3) -0.003(2)
O15 0.107(4) 0.049(3) 0.050(3) 0.004(2) 0.030(3) -0.017(3)
O16 0.112(4) 0.074(3) 0.039(3) 0.009(2) 0.025(3) 0.004(3)
O17 0.087(4) 0.055(3) 0.060(4) -0.005(2) 0.004(3) 0.003(3)
O18 0.060(3) 0.124(4) 0.047(3) -0.001(3) 0.016(3) 0.019(3)
O19 0.088(4) 0.053(3) 0.074(4) -0.005(2) 0.003(3) -0.002(3)
O20 0.083(4) 0.069(3) 0.061(4) -0.003(3) 0.012(3) -0.001(3)
O21 0.066(3) 0.108(4) 0.089(4) 0.000(3) 0.031(3) 0.006(3)
O22 0.096(4) 0.080(4) 0.084(4) 0.010(3) 0.029(4) 0.001(3)
O23 0.073(4) 0.139(5) 0.085(4) -0.023(4) 0.040(3) -0.007(4)
O24 0.078(4) 0.089(4) 0.132(6) 0.022(4) 0.030(4) 0.006(3)
O25 0.081(4) 0.095(4) 0.103(5) -0.021(3) 0.021(4) -0.009(3)
O26 0.080(4) 0.188(6) 0.077(4) 0.005(4) 0.047(4) 0.012(4)
O27 0.115(5) 0.117(5) 0.090(5) 0.016(4) 0.015(4) 0.004(4)
O28 0.169(7) 0.101(5) 0.123(6) -0.045(4) 0.099(5) -0.063(4)
O29 0.252(9) 0.072(4) 0.063(4) 0.004(3) 0.020(5) -0.037(5)
O30 0.178(8) 0.104(6) 0.224(9) -0.011(5) 0.072(7) 0.003(5)
O31 0.065(4) 0.198(7) 0.164(7) -0.125(6) -0.014(4) 0.027(4)
O32 0.127(7) 0.254(10) 0.166(8) 0.011(7) 0.077(6) 0.029(7)
O33 0.147(7) 0.170(8) 0.238(10) 0.108(7) -0.068(7) -0.063(6)
O34 0.177(10) 0.423(18) 0.302(14) 0.182(13) 0.080(10) -0.095(11)
O35 0.148(10) 0.56(3) 0.340(19) 0.050(16) 0.012(11) 0.049(13)
N11 0.048(4) 0.041(3) 0.034(4) 0.010(2) 0.003(3) 0.004(3)
N12 0.047(4) 0.044(3) 0.038(4) 0.006(3) 0.015(3) -0.006(3)
N31 0.051(4) 0.032(3) 0.042(4) -0.001(2) 0.017(3) 0.001(3)
N32 0.061(4) 0.045(3) 0.058(4) -0.003(3) 0.036(3) -0.004(3)
N51 0.045(4) 0.040(3) 0.072(4) -0.006(3) 0.029(3) -0.009(3)
N52 0.058(4) 0.054(4) 0.099(6) -0.004(3) 0.029(4) 0.004(3)
N111 0.034(3) 0.036(3) 0.029(3) -0.007(2) 0.004(3) -0.003(2)
N112 0.035(3) 0.055(3) 0.029(3) 0.003(3) 0.011(3) 0.002(3)
N131 0.046(3) 0.032(3) 0.022(3) -0.001(2) 0.011(3) 0.001(2)
N132 0.041(3) 0.045(3) 0.038(4) -0.006(2) 0.020(3) -0.001(3)
N151 0.033(3) 0.046(3) 0.071(4) -0.010(3) 0.028(3) -0.001(3)
N152 0.047(4) 0.051(4) 0.113(6) -0.013(3) 0.034(4) -0.003(3)
N211 0.037(3) 0.040(3) 0.047(4) -0.007(2) 0.012(3) -0.002(2)
N212 0.052(4) 0.039(3) 0.040(4) 0.008(3) 0.014(3) 0.008(3)
N231 0.040(3) 0.047(3) 0.033(3) 0.003(2) 0.016(3) 0.002(3)
N232 0.050(4) 0.050(3) 0.038(3) -0.003(3) 0.022(3) -0.003(3)
N251 0.043(3) 0.039(3) 0.035(3) 0.007(2) 0.021(3) 0.001(2)
N252 0.055(4) 0.044(3) 0.046(4) 0.007(3) 0.033(3) 0.002(3)
N311 0.043(3) 0.035(3) 0.040(4) -0.003(2) 0.008(3) -0.003(2)
N312 0.035(3) 0.052(3) 0.025(3) -0.006(3) 0.001(3) -0.009(3)
N331 0.032(3) 0.042(3) 0.070(4) 0.001(3) 0.022(3) -0.002(3)
N332 0.044(4) 0.053(3) 0.056(4) 0.005(3) 0.014(3) -0.002(3)
N351 0.092(5) 0.042(3) 0.038(4) 0.000(2) 0.034(3) -0.004(3)
N352 0.094(5) 0.049(3) 0.051(4) -0.003(3) 0.041(4) -0.007(3)
C1 0.040(4) 0.027(3) 0.042(5) 0.003(3) -0.005(4) 0.005(3)
C2 0.039(4) 0.025(3) 0.050(5) 0.003(3) 0.007(4) -0.003(3)
C3 0.041(4) 0.025(3) 0.043(4) 0.005(3) 0.011(4) -0.003(3)
C4 0.032(4) 0.031(3) 0.046(5) 0.000(3) 0.005(4) -0.003(3)
C5 0.032(4) 0.026(3) 0.053(5) 0.006(3) 0.010(4) -0.007(3)
C6 0.073(6) 0.027(3) 0.041(5) 0.005(3) 0.022(4) 0.002(3)
C11 0.081(6) 0.030(3) 0.057(5) 0.001(3) 0.004(4) -0.004(4)
C12 0.056(5) 0.034(3) 0.041(5) 0.014(3) 0.004(4) 0.007(3)
C13 0.076(6) 0.075(5) 0.038(5) 0.003(4) 0.005(4) -0.001(5)
C14 0.080(6) 0.050(4) 0.056(6) 0.008(4) 0.009(5) 0.007(4)
C21 0.041(4) 0.037(4) 0.091(6) -0.005(4) 0.004(4) -0.002(3)
C31 0.062(5) 0.035(4) 0.063(5) 0.003(3) 0.028(4) -0.002(3)
C32 0.069(5) 0.038(4) 0.071(6) 0.000(3) 0.047(4) -0.006(4)
C33 0.081(6) 0.048(4) 0.063(5) 0.009(3) 0.051(5) 0.003(4)
C34 0.068(5) 0.045(4) 0.049(5) 0.000(3) 0.033(4) 0.007(4)
C41 0.056(5) 0.056(4) 0.051(5) 0.004(3) -0.002(4) -0.011(4)
C51 0.042(4) 0.039(4) 0.087(6) 0.004(3) 0.022(4) 0.002(3)
C52 0.039(4) 0.046(4) 0.101(7) 0.002(4) 0.026(4) 0.001(4)
C53 0.050(5) 0.065(5) 0.131(8) -0.017(5) 0.031(5) 0.005(4)
C54 0.036(5) 0.059(5) 0.113(7) -0.011(4) 0.035(5) -0.013(4)
C61 0.105(7) 0.051(4) 0.061(6) 0.005(4) 0.042(5) 0.002(4)
C101 0.043(4) 0.027(3) 0.035(4) -0.003(3) 0.004(4) -0.001(3)
C102 0.032(4) 0.026(3) 0.035(4) -0.005(3) 0.011(3) -0.003(3)
C103 0.047(4) 0.031(3) 0.026(4) -0.004(2) 0.012(3) 0.002(3)
C104 0.031(4) 0.030(3) 0.031(4) -0.006(3) -0.003(3) 0.008(3)
C105 0.041(4) 0.025(3) 0.047(5) -0.003(3) 0.018(4) 0.002(3)
C106 0.060(5) 0.032(3) 0.032(4) -0.003(3) 0.015(4) 0.007(3)
C111 0.059(5) 0.035(4) 0.048(5) 0.001(3) 0.002(4) -0.011(3)
C112 0.040(4) 0.044(4) 0.032(4) 0.001(3) 0.004(3) -0.001(3)
C113 0.037(4) 0.058(4) 0.027(4) -0.001(3) -0.002(3) 0.006(3)
C114 0.042(4) 0.053(4) 0.025(4) -0.005(3) 0.000(3) -0.006(3)
C121 0.039(4) 0.049(4) 0.069(5) -0.001(3) 0.017(4) 0.005(3)
C131 0.069(5) 0.024(3) 0.049(5) -0.003(3) 0.023(4) 0.008(3)
C132 0.058(5) 0.038(4) 0.042(4) 0.008(3) 0.028(4) 0.002(3)
C133 0.041(4) 0.050(4) 0.037(4) -0.011(3) 0.019(3) -0.002(3)
C134 0.051(4) 0.038(4) 0.031(4) 0.000(3) 0.010(4) -0.006(3)
C141 0.050(5) 0.055(4) 0.048(5) -0.007(3) 0.001(4) 0.000(3)
C151 0.056(5) 0.045(4) 0.076(6) -0.014(4) 0.031(4) -0.007(4)
C152 0.040(4) 0.049(4) 0.108(7) -0.015(4) 0.024(5) -0.001(4)
C153 0.055(6) 0.054(5) 0.209(12) -0.008(6) 0.060(7) -0.011(4)
C154 0.060(6) 0.056(5) 0.182(10) 0.000(5) 0.069(6) 0.003(4)
C161 0.083(6) 0.066(5) 0.045(5) 0.001(4) 0.024(4) 0.011(4)
C201 0.046(4) 0.024(3) 0.049(5) -0.002(3) 0.014(4) 0.000(3)
C202 0.048(4) 0.027(3) 0.040(4) -0.004(3) 0.021(4) 0.000(3)
C203 0.037(4) 0.029(3) 0.044(5) 0.000(3) 0.020(4) 0.001(3)
C204 0.029(4) 0.028(3) 0.053(5) 0.006(3) 0.002(4) 0.004(3)
C205 0.048(4) 0.029(3) 0.040(4) 0.001(3) 0.017(4) -0.002(3)
C206 0.040(4) 0.029(3) 0.053(5) -0.005(3) 0.021(4) -0.005(3)
C211 0.051(5) 0.040(4) 0.061(5) -0.007(3) 0.016(4) -0.004(3)
C212 0.040(4) 0.044(4) 0.047(5) -0.011(3) 0.011(4) -0.012(3)
C213 0.057(5) 0.057(4) 0.042(5) 0.005(3) 0.020(4) 0.004(4)
C214 0.044(4) 0.048(4) 0.047(5) -0.010(3) 0.014(4) -0.007(3)
C221 0.064(5) 0.057(4) 0.065(6) -0.010(4) 0.030(4) 0.001(4)
C231 0.045(4) 0.039(4) 0.079(6) -0.002(3) 0.028(4) 0.003(3)
C232 0.038(4) 0.044(4) 0.046(5) 0.002(3) 0.014(4) -0.001(3)
C233 0.038(4) 0.071(5) 0.047(5) 0.003(3) 0.019(4) 0.009(4)
C234 0.036(4) 0.060(5) 0.049(5) 0.006(3) 0.021(4) 0.009(3)
C241 0.045(5) 0.069(5) 0.054(5) 0.017(4) 0.013(4) 0.005(4)
C251 0.060(5) 0.035(3) 0.051(5) 0.007(3) 0.025(4) 0.000(3)
C252 0.079(5) 0.036(4) 0.055(5) 0.004(3) 0.046(4) 0.003(3)
C253 0.076(6) 0.070(5) 0.049(5) 0.000(4) 0.038(4) -0.005(4)
C254 0.075(5) 0.058(5) 0.047(5) 0.004(3) 0.038(4) -0.011(4)
C261 0.052(5) 0.058(4) 0.076(6) -0.002(4) 0.026(4) -0.001(4)
C301 0.033(4) 0.026(3) 0.035(4) -0.002(3) -0.003(3) -0.004(3)
C302 0.057(5) 0.030(3) 0.029(4) 0.001(3) 0.017(4) -0.001(3)
C303 0.031(4) 0.031(3) 0.059(5) -0.001(3) 0.019(4) -0.004(3)
C304 0.050(5) 0.030(3) 0.033(4) -0.002(3) 0.000(4) -0.005(3)
C305 0.060(5) 0.030(3) 0.035(4) -0.003(3) 0.023(4) -0.003(3)
C306 0.045(4) 0.025(3) 0.047(5) -0.006(3) 0.021(4) -0.005(3)
C311 0.061(5) 0.041(4) 0.056(5) -0.002(3) -0.007(4) -0.013(3)
C312 0.048(4) 0.039(4) 0.038(4) -0.002(3) 0.005(4) -0.001(3)
C313 0.036(4) 0.061(4) 0.033(4) -0.002(3) 0.007(3) -0.007(3)
C314 0.042(4) 0.048(4) 0.026(4) 0.005(3) 0.001(3) 0.004(3)
C321 0.104(7) 0.068(5) 0.058(6) 0.007(4) 0.047(5) 0.010(5)
C331 0.057(5) 0.047(4) 0.106(7) 0.012(4) 0.042(5) -0.003(4)
C332 0.036(4) 0.041(4) 0.076(6) 0.007(4) 0.007(4) -0.008(4)
C333 0.037(4) 0.049(4) 0.068(6) -0.003(3) 0.009(4) 0.001(3)
C334 0.026(4) 0.063(5) 0.066(5) -0.010(4) 0.011(4) -0.011(3)
C341 0.080(6) 0.057(4) 0.060(6) -0.007(4) -0.009(5) -0.004(4)
C351 0.124(7) 0.035(4) 0.063(5) -0.004(3) 0.054(5) -0.008(4)
C352 0.087(6) 0.035(4) 0.054(5) -0.002(3) 0.044(4) 0.000(4)
C353 0.095(6) 0.061(5) 0.050(5) 0.015(4) 0.044(5) 0.008(4)
C354 0.094(6) 0.053(4) 0.047(5) -0.003(3) 0.039(5) 0.002(4)
C361 0.043(4) 0.057(4) 0.110(7) -0.020(4) 0.038(5) -0.003(4)
C401 0.048(4) 0.080(5) 0.034(4) 0.012(4) 0.014(4) 0.005(4)
C402 0.049(5) 0.075(5) 0.089(7) -0.006(4) 0.024(5) -0.008(4)
C403 0.086(7) 0.060(5) 0.056(5) 0.001(4) 0.020(5) 0.021(5)
C404 0.040(4) 0.086(6) 0.044(5) -0.003(4) 0.023(4) -0.018(4)
C405 0.041(4) 0.060(4) 0.065(5) -0.003(4) 0.025(4) 0.006(4)
C406 0.072(6) 0.058(4) 0.068(6) -0.011(4) 0.033(5) -0.007(4)
C407 0.070(6) 0.077(6) 0.076(6) -0.017(5) 0.045(5) -0.015(5)
C408 0.077(6) 0.110(7) 0.054(6) -0.006(5) 0.040(5) -0.014(6)
C501 0.091(6) 0.024(3) 0.049(5) -0.005(3) 0.035(5) 0.001(3)
C502 0.042(4) 0.057(4) 0.051(5) -0.010(3) 0.007(4) 0.000(3)
C503 0.064(5) 0.044(4) 0.022(4) -0.006(3) -0.005(4) 0.001(3)
C504 0.043(4) 0.033(3) 0.047(4) -0.004(3) 0.022(4) 0.000(3)
C505 0.054(4) 0.037(3) 0.052(5) -0.001(3) 0.026(4) 0.001(3)
C506 0.063(4) 0.038(3) 0.030(4) -0.004(3) 0.018(4) -0.001(3)
C507 0.076(6) 0.038(4) 0.043(5) -0.005(3) 0.007(5) 0.000(4)
C508 0.054(5) 0.047(4) 0.045(5) 0.002(3) 0.026(4) 0.008(3)
C601 0.035(3) 0.021(3) 0.033(4) 0.004(2) 0.016(3) 0.006(3)
C602 0.041(4) 0.030(3) 0.036(4) -0.007(3) 0.020(3) 0.000(3)
C603 0.040(4) 0.036(3) 0.032(4) 0.003(3) 0.013(3) 0.007(3)
C604 0.042(4) 0.025(3) 0.040(4) -0.002(3) 0.027(3) 0.003(3)
C605 0.040(4) 0.031(3) 0.040(4) -0.002(3) 0.017(3) 0.006(3)
C606 0.034(3) 0.028(3) 0.028(3) 0.002(2) 0.015(3) 0.001(3)
C607 0.046(4) 0.021(3) 0.037(4) 0.000(3) 0.014(4) 0.005(3)
C608 0.045(4) 0.036(3) 0.045(4) 0.004(3) 0.023(4) 0.007(3)

loop_
_atom_type_symbol
_atom_type_description
_atom_type_scat_dispersion_real
_atom_type_scat_dispersion_imag
_atom_type_scat_source
C C 0.0033 0.0016 'International Tables Vol C Tables 4.2.6.8 and 6.1.1.4'
H H 0.0000 0.0000 'International Tables Vol C Tables 4.2.6.8 and 6.1.1.4'
N N 0.0061 0.0033 'International Tables Vol C Tables 4.2.6.8 and 6.1.1.4'
O O 0.0106 0.0060 'International Tables Vol C Tables 4.2.6.8 and 6.1.1.4'
Ag Ag -0.8971 1.1015 'International Tables Vol C Tables 4.2.6.8 and 6.1.1.4'

loop_
_geom_angle_atom_site_label_1
_geom_angle_atom_site_label_2
_geom_angle_atom_site_label_3
_geom_angle
_geom_angle_site_symmetry_1
_geom_angle_site_symmetry_3
_geom_angle_publ_flag
N12 Ag1 N112 173.09(18) . . ?
N12 Ag1 O9 95.85(16) . . ?
N112 Ag1 O9 90.13(15) . . ?
N152 Ag2 N52 171.2(2) . . ?
N132 Ag3 N32 168.1(2) . . ?
N212 Ag4 N312 171.76(19) . . ?
N332 Ag5 N232 171.1(2) . . ?
N332 Ag5 Ag5 94.11(15) . 2_654 ?
N232 Ag5 Ag5 89.57(13) . 2_654 ?
N252 Ag6 N352 172.4(2) . . ?
C607 O9 Ag1 102.4(4) . . ?
H109 O13 H110 89.4 . . ?
H111 O14 H112 99.5 . . ?
H113 O15 H114 90.1 . . ?
H115 O16 H116 108.6 . . ?
H117 O17 H118 103.2 . . ?
H119 O18 H120 121.7 . . ?
H121 O19 H122 109.2 . . ?
H123 O21 H124 96.8 . . ?
H125 O24 H126 115.2 . . ?
H127 O26 H128 102.8 . . ?
H129 O27 H130 113.5 . . ?
H131 O28 H132 91.3 . . ?
H133 O29 H134 107.6 . . ?
H135 O34 H136 96.9 . . ?
C12 N11 C14 107.0(5) . . ?
C12 N11 C11 130.1(6) . . ?
C14 N11 C11 122.8(5) . . ?
C12 N12 C13 103.8(5) . . ?
C12 N12 Ag1 130.6(4) . . ?
C13 N12 Ag1 123.2(5) . . ?
C32 N31 C34 107.3(5) . . ?
C32 N31 C31 126.8(6) . . ?
C34 N31 C31 125.9(5) . . ?
C32 N32 C33 106.4(5) . . ?
C32 N32 Ag3 126.9(5) . . ?
C33 N32 Ag3 125.5(4) . . ?
C52 N51 C54 105.9(6) . . ?
C52 N51 C51 128.6(6) . . ?
C54 N51 C51 125.4(5) . . ?
C52 N52 C53 106.0(6) . . ?
C52 N52 Ag2 129.3(5) . . ?
C53 N52 Ag2 124.7(5) . . ?
C112 N111 C114 105.8(5) . . ?
C112 N111 C111 129.2(5) . . ?
C114 N111 C111 125.0(5) . . ?
C112 N112 C113 104.4(5) . . ?
C112 N112 Ag1 130.2(4) . . ?
C113 N112 Ag1 124.1(4) . . ?
C132 N131 C134 107.5(5) . . ?
C132 N131 C131 128.2(5) . . ?
C134 N131 C131 124.3(5) . . ?
C132 N132 C133 106.5(5) . . ?
C132 N132 Ag3 127.7(4) . . ?
C133 N132 Ag3 124.9(4) . . ?
C152 N151 C154 104.3(6) . . ?
C152 N151 C151 131.7(6) . . ?
C154 N151 C151 124.0(6) . . ?
C152 N152 C153 103.6(6) . . ?
C152 N152 Ag2 131.9(5) . . ?
C153 N152 Ag2 123.5(5) . . ?
C212 N211 C214 105.7(5) . . ?
C212 N211 C211 129.0(6) . . ?
C214 N211 C211 125.2(5) . . ?
C212 N212 C213 105.5(5) . . ?
C212 N212 Ag4 127.4(5) . . ?
C213 N212 Ag4 127.0(4) . . ?
C232 N231 C234 107.3(5) . . ?
C232 N231 C231 126.9(5) . . ?
C234 N231 C231 125.7(5) . . ?
C232 N232 C233 107.0(5) . . ?
C232 N232 Ag5 125.0(4) . . ?
C233 N232 Ag5 127.9(5) . . ?
C252 N251 C254 106.6(5) . . ?
C252 N251 C251 129.7(5) . . ?
C254 N251 C251 123.6(5) . . ?
C252 N252 C253 106.2(5) . . ?
C252 N252 Ag6 132.1(4) . . ?
C253 N252 Ag6 121.7(4) . . ?
C312 N311 C314 107.5(5) . . ?
C312 N311 C311 129.5(5) . . ?
C314 N311 C311 123.0(5) . . ?
C312 N312 C313 106.5(5) . . ?
C312 N312 Ag4 133.0(4) . . ?
C313 N312 Ag4 120.4(4) . . ?
C332 N331 C334 107.1(5) . . ?
C332 N331 C331 128.5(6) . . ?
C334 N331 C331 124.1(5) . . ?
C332 N332 C333 106.3(5) . . ?
C332 N332 Ag5 130.1(5) . . ?
C333 N332 Ag5 123.3(4) . . ?
C352 N351 C354 108.1(5) . . ?
C352 N351 C351 126.1(6) . . ?
C354 N351 C351 125.7(5) . . ?
C352 N352 C353 104.8(6) . . ?
C352 N352 Ag6 125.4(5) . . ?
C353 N352 Ag6 129.5(5) . . ?
C2 C1 C6 120.4(6) . . ?
C2 C1 C11 121.4(6) . . ?
C6 C1 C11 118.0(7) . . ?
C1 C2 C3 119.6(6) . . ?
C1 C2 C21 120.2(6) . . ?
C3 C2 C21 120.2(6) . . ?
C4 C3 C2 120.1(6) . . ?
C4 C3 C31 121.1(6) . . ?
C2 C3 C31 118.8(6) . . ?
C3 C4 C5 120.9(6) . . ?
C3 C4 C41 120.4(6) . . ?
C5 C4 C41 118.7(6) . . ?
C4 C5 C6 118.9(6) . . ?
C4 C5 C51 120.9(6) . . ?
C6 C5 C51 120.0(6) . . ?
C1 C6 C5 120.0(6) . . ?
C1 C6 C61 121.5(6) . . ?
C5 C6 C61 118.5(7) . . ?
N11 C11 C1 112.9(5) . . ?
N11 C11 H1 109.0 . . ?
C1 C11 H1 109.0 . . ?
N11 C11 H2 109.0 . . ?
C1 C11 H2 109.0 . . ?
H1 C11 H2 107.8 . . ?
N12 C12 N11 112.7(6) . . ?
N12 C12 H3 123.6 . . ?
N11 C12 H3 123.6 . . ?
C14 C13 N12 110.5(7) . . ?
C14 C13 H4 124.8 . . ?
N12 C13 H4 124.8 . . ?
C13 C14 N11 105.9(6) . . ?
C13 C14 H5 127.1 . . ?
N11 C14 H5 127.1 . . ?
C2 C21 H6 109.5 . . ?
C2 C21 H7 109.5 . . ?
H6 C21 H7 109.5 . . ?
C2 C21 H8 109.5 . . ?
H6 C21 H8 109.5 . . ?
H7 C21 H8 109.5 . . ?
N31 C31 C3 113.8(5) . . ?
N31 C31 H9 108.8 . . ?
C3 C31 H9 108.8 . . ?
N31 C31 H10 108.8 . . ?
C3 C31 H10 108.8 . . ?
H9 C31 H10 107.7 . . ?
N32 C32 N31 110.6(6) . . ?
N32 C32 H11 124.7 . . ?
N31 C32 H11 124.7 . . ?
N32 C33 C34 108.7(6) . . ?
N32 C33 H12 125.6 . . ?
C34 C33 H12 125.6 . . ?
N31 C34 C33 106.9(6) . . ?
N31 C34 H13 126.5 . . ?
C33 C34 H13 126.5 . . ?
C4 C41 H14 109.5 . . ?
C4 C41 H15 109.5 . . ?
H14 C41 H15 109.5 . . ?
C4 C41 H16 109.5 . . ?
H14 C41 H16 109.5 . . ?
H15 C41 H16 109.5 . . ?
N51 C51 C5 114.4(5) . . ?
N51 C51 H17 108.7 . . ?
C5 C51 H17 108.7 . . ?
N51 C51 H18 108.7 . . ?
C5 C51 H18 108.7 . . ?
H17 C51 H18 107.6 . . ?
N52 C52 N51 111.4(6) . . ?
N52 C52 H19 124.3 . . ?
N51 C52 H19 124.3 . . ?
C54 C53 N52 108.4(7) . . ?
C54 C53 H20 125.8 . . ?
N52 C53 H20 125.8 . . ?
C53 C54 N51 108.2(6) . . ?
C53 C54 H21 125.9 . . ?
N51 C54 H21 125.9 . . ?
C6 C61 H22 109.5 . . ?
C6 C61 H23 109.5 . . ?
H22 C61 H23 109.5 . . ?
C6 C61 H24 109.5 . . ?
H22 C61 H24 109.5 . . ?
H23 C61 H24 109.5 . . ?
C102 C101 C106 121.2(6) . . ?
C102 C101 C111 119.9(6) . . ?
C106 C101 C111 118.7(6) . . ?
C103 C102 C101 119.1(6) . . ?
C103 C102 C121 120.6(6) . . ?
C101 C102 C121 120.3(6) . . ?
C104 C103 C102 120.9(5) . . ?
C104 C103 C131 120.3(6) . . ?
C102 C103 C131 118.5(6) . . ?
C103 C104 C105 120.1(5) . . ?
C103 C104 C141 120.8(6) . . ?
C105 C104 C141 119.1(6) . . ?
C104 C105 C106 120.1(6) . . ?
C104 C105 C151 120.3(6) . . ?
C106 C105 C151 119.5(6) . . ?
C101 C106 C105 118.5(6) . . ?
C101 C106 C161 121.2(6) . . ?
C105 C106 C161 120.3(6) . . ?
N111 C111 C101 113.4(5) . . ?
N111 C111 H25 108.9 . . ?
C101 C111 H25 108.9 . . ?
N111 C111 H26 108.9 . . ?
C101 C111 H26 108.9 . . ?
H25 C111 H26 107.7 . . ?
N112 C112 N111 112.6(6) . . ?
N112 C112 H27 123.7 . . ?
N111 C112 H27 123.7 . . ?
C114 C113 N112 110.2(6) . . ?
C114 C113 H28 124.9 . . ?
N112 C113 H28 124.9 . . ?
C113 C114 N111 107.0(5) . . ?
C113 C114 H29 126.5 . . ?
N111 C114 H29 126.5 . . ?
C102 C121 H30 109.5 . . ?
C102 C121 H31 109.5 . . ?
H30 C121 H31 109.5 . . ?
C102 C121 H32 109.5 . . ?
H30 C121 H32 109.5 . . ?
H31 C121 H32 109.5 . . ?
N131 C131 C103 114.1(4) . . ?
N131 C131 H33 108.7 . . ?
C103 C131 H33 108.7 . . ?
N131 C131 H34 108.7 . . ?
C103 C131 H34 108.7 . . ?
H33 C131 H34 107.6 . . ?
N132 C132 N131 110.5(5) . . ?
N132 C132 H35 124.7 . . ?
N131 C132 H35 124.7 . . ?
C134 C133 N132 108.5(5) . . ?
C134 C133 H36 125.8 . . ?
N132 C133 H36 125.8 . . ?
C133 C134 N131 106.9(5) . . ?
C133 C134 H37 126.5 . . ?
N131 C134 H37 126.5 . . ?
C104 C141 H38 109.5 . . ?
C104 C141 H39 109.5 . . ?
H38 C141 H39 109.5 . . ?
C104 C141 H40 109.5 . . ?
H38 C141 H40 109.5 . . ?
H39 C141 H40 109.5 . . ?
N151 C151 C105 112.9(5) . . ?
N151 C151 H41 109.0 . . ?
C105 C151 H41 109.0 . . ?
N151 C151 H42 109.0 . . ?
C105 C151 H42 109.0 . . ?
H41 C151 H42 107.8 . . ?
N152 C152 N151 115.8(6) . . ?
N152 C152 H43 122.1 . . ?
N151 C152 H43 122.1 . . ?
N152 C153 C154 110.4(7) . . ?
N152 C153 H44 124.8 . . ?
C154 C153 H44 124.8 . . ?
C153 C154 N151 105.8(7) . . ?
C153 C154 H45 127.1 . . ?
N151 C154 H45 127.1 . . ?
C106 C161 H46 109.5 . . ?
C106 C161 H47 109.5 . . ?
H46 C161 H47 109.5 . . ?
C106 C161 H48 109.5 . . ?
H46 C161 H48 109.5 . . ?
H47 C161 H48 109.5 . . ?
C202 C201 C206 122.6(6) . . ?
C202 C201 C211 118.5(6) . . ?
C206 C201 C211 118.6(6) . . ?
C203 C202 C201 118.0(6) . . ?
C203 C202 C221 122.1(6) . . ?
C201 C202 C221 119.8(6) . . ?
C202 C203 C204 121.5(6) . . ?
C202 C203 C231 119.3(6) . . ?
C204 C203 C231 118.9(6) . . ?
C203 C204 C205 118.9(6) . . ?
C203 C204 C241 121.2(6) . . ?
C205 C204 C241 120.0(6) . . ?
C206 C205 C204 120.8(6) . . ?
C206 C205 C251 119.3(6) . . ?
C204 C205 C251 119.6(6) . . ?
C205 C206 C201 118.2(6) . . ?
C205 C206 C261 120.2(6) . . ?
C201 C206 C261 121.7(6) . . ?
N211 C211 C201 113.0(5) . . ?
N211 C211 H49 109.0 . . ?
C201 C211 H49 109.0 . . ?
N211 C211 H50 109.0 . . ?
C201 C211 H50 109.0 . . ?
H49 C211 H50 107.8 . . ?
N212 C212 N211 112.9(6) . . ?
N212 C212 H51 123.5 . . ?
N211 C212 H51 123.5 . . ?
C214 C213 N212 108.6(6) . . ?
C214 C213 H52 125.7 . . ?
N212 C213 H52 125.7 . . ?
C213 C214 N211 107.3(6) . . ?
C213 C214 H53 126.4 . . ?
N211 C214 H53 126.4 . . ?
C202 C221 H54 109.5 . . ?
C202 C221 H55 109.5 . . ?
H54 C221 H55 109.5 . . ?
C202 C221 H56 109.5 . . ?
H54 C221 H56 109.5 . . ?
H55 C221 H56 109.5 . . ?
N231 C231 C203 113.3(5) . . ?
N231 C231 H57 108.9 . . ?
C203 C231 H57 108.9 . . ?
N231 C231 H58 108.9 . . ?
C203 C231 H58 108.9 . . ?
H57 C231 H58 107.7 . . ?
N232 C232 N231 110.5(6) . . ?
N232 C232 H59 124.7 . . ?
N231 C232 H59 124.7 . . ?
C234 C233 N232 107.7(6) . . ?
C234 C233 H60 126.2 . . ?
N232 C233 H60 126.2 . . ?
C233 C234 N231 107.4(6) . . ?
C233 C234 H61 126.3 . . ?
N231 C234 H61 126.3 . . ?
C204 C241 H62 109.5 . . ?
C204 C241 H63 109.5 . . ?
H62 C241 H63 109.5 . . ?
C204 C241 H64 109.5 . . ?
H62 C241 H64 109.5 . . ?
H63 C241 H64 109.5 . . ?
N251 C251 C205 114.4(5) . . ?
N251 C251 H65 108.7 . . ?
C205 C251 H65 108.7 . . ?
N251 C251 H66 108.7 . . ?
C205 C251 H66 108.7 . . ?
H65 C251 H66 107.6 . . ?
N252 C252 N251 111.4(6) . . ?
N252 C252 H67 124.3 . . ?
N251 C252 H67 124.3 . . ?
N252 C253 C254 108.9(6) . . ?
N252 C253 H68 125.5 . . ?
C254 C253 H68 125.5 . . ?
N251 C254 C253 106.9(6) . . ?
N251 C254 H69 126.6 . . ?
C253 C254 H69 126.6 . . ?
C206 C261 H70 109.5 . . ?
C206 C261 H71 109.5 . . ?
H70 C261 H71 109.5 . . ?
C206 C261 H72 109.5 . . ?
H70 C261 H72 109.5 . . ?
H71 C261 H72 109.5 . . ?
C302 C301 C306 120.8(5) . . ?
C302 C301 C311 119.2(6) . . ?
C306 C301 C311 119.7(6) . . ?
C301 C302 C303 119.0(6) . . ?
C301 C302 C321 119.3(6) . . ?
C303 C302 C321 121.8(6) . . ?
C304 C303 C302 120.3(6) . . ?
C304 C303 C331 120.1(6) . . ?
C302 C303 C331 119.3(6) . . ?
C305 C304 C303 120.0(6) . . ?
C305 C304 C341 119.7(7) . . ?
C303 C304 C341 120.3(7) . . ?
C306 C305 C304 120.0(6) . . ?
C306 C305 C351 120.3(7) . . ?
C304 C305 C351 119.6(6) . . ?
C305 C306 C301 119.8(6) . . ?
C305 C306 C361 120.5(6) . . ?
C301 C306 C361 119.7(6) . . ?
N311 C311 C301 114.9(5) . . ?
N311 C311 H73 108.5 . . ?
C301 C311 H73 108.5 . . ?
N311 C311 H74 108.5 . . ?
C301 C311 H74 108.5 . . ?
H73 C311 H74 107.5 . . ?
N312 C312 N311 110.9(6) . . ?
N312 C312 H75 124.6 . . ?
N311 C312 H75 124.6 . . ?
C314 C313 N312 109.3(6) . . ?
C314 C313 H76 125.3 . . ?
N312 C313 H76 125.3 . . ?
C313 C314 N311 105.8(5) . . ?
C313 C314 H77 127.1 . . ?
N311 C314 H77 127.1 . . ?
C302 C321 H78 109.5 . . ?
C302 C321 H79 109.5 . . ?
H78 C321 H79 109.5 . . ?
C302 C321 H80 109.5 . . ?
H78 C321 H80 109.5 . . ?
H79 C321 H80 109.5 . . ?
N331 C331 C303 113.3(5) . . ?
N331 C331 H81 108.9 . . ?
C303 C331 H81 108.9 . . ?
N331 C331 H82 108.9 . . ?
C303 C331 H82 108.9 . . ?
H81 C331 H82 107.7 . . ?
N332 C332 N331 111.3(6) . . ?
N332 C332 H83 124.3 . . ?
N331 C332 H83 124.3 . . ?
C334 C333 N332 109.0(6) . . ?
C334 C333 H84 125.5 . . ?
N332 C333 H84 125.5 . . ?
C333 C334 N331 106.3(6) . . ?
C333 C334 H85 126.8 . . ?
N331 C334 H85 126.8 . . ?
C304 C341 H86 109.5 . . ?
C304 C341 H87 109.5 . . ?
H86 C341 H87 109.5 . . ?
C304 C341 H88 109.5 . . ?
H86 C341 H88 109.5 . . ?
H87 C341 H88 109.5 . . ?
N351 C351 C305 114.0(5) . . ?
N351 C351 H89 108.8 . . ?
C305 C351 H89 108.8 . . ?
N351 C351 H90 108.8 . . ?
C305 C351 H90 108.8 . . ?
H89 C351 H90 107.7 . . ?
N352 C352 N351 111.4(6) . . ?
N352 C352 H91 124.3 . . ?
N351 C352 H91 124.3 . . ?
C354 C353 N352 110.3(6) . . ?
C354 C353 H92 124.9 . . ?
N352 C353 H92 124.9 . . ?
C353 C354 N351 105.3(6) . . ?
C353 C354 H93 127.4 . . ?
N351 C354 H93 127.4 . . ?
C306 C361 H94 109.5 . . ?
C306 C361 H95 109.5 . . ?
H94 C361 H95 109.5 . . ?
C306 C361 H96 109.5 . . ?
H94 C361 H96 109.5 . . ?
H95 C361 H96 109.5 . . ?
C402 C401 C406 124.4(7) . . ?
C402 C401 C407 119.5(7) . . ?
C406 C401 C407 116.1(7) . . ?
C401 C402 C403 117.8(7) . . ?
C401 C402 H97 121.1 . . ?
C403 C402 H97 121.1 . . ?
C404 C403 C402 118.8(7) . . ?
C404 C403 H98 120.6 . . ?
C402 C403 H98 120.6 . . ?
C403 C404 C405 125.2(7) . . ?
C403 C404 C408 117.9(8) . . ?
C405 C404 C408 116.8(7) . . ?
C404 C405 C406 116.2(6) . . ?
C404 C405 H99 121.9 . . ?
C406 C405 H99 121.9 . . ?
C401 C406 C405 117.5(7) . . ?
C401 C406 H100 121.3 . . ?
C405 C406 H100 121.3 . . ?
O2 C407 O1 131.5(9) . . ?
O2 C407 C401 116.6(7) . . ?
O1 C407 C401 111.9(7) . . ?
O3 C408 O4 123.9(8) . . ?
O3 C408 C404 119.9(8) . . ?
O4 C408 C404 116.1(8) . . ?
C502 C501 C506 119.1(6) . . ?
C502 C501 C507 121.4(7) . . ?
C506 C501 C507 119.5(7) . . ?
C501 C502 C503 122.4(7) . . ?
C501 C502 H101 118.8 . . ?
C503 C502 H101 118.8 . . ?
C504 C503 C502 119.1(7) . . ?
C504 C503 H102 120.4 . . ?
C502 C503 H102 120.4 . . ?
C505 C504 C503 117.0(6) . . ?
C505 C504 C508 123.0(6) . . ?
C503 C504 C508 119.9(6) . . ?
C506 C505 C504 126.1(6) . . ?
C506 C505 H103 116.9 . . ?
C504 C505 H103 116.9 . . ?
C505 C506 C501 116.2(6) . . ?
C505 C506 H104 121.9 . . ?
C501 C506 H104 121.9 . . ?
O6 C507 O5 122.3(7) . . ?
O6 C507 C501 119.8(7) . . ?
O5 C507 C501 117.8(8) . . ?
O7 C508 O8 123.7(6) . . ?
O7 C508 C504 119.5(6) . . ?
O8 C508 C504 116.8(6) . . ?
C606 C601 C602 119.6(5) . . ?
C606 C601 C607 120.6(5) . . ?
C602 C601 C607 119.8(5) . . ?
C601 C602 C603 120.4(5) . . ?
C601 C602 H105 119.8 . . ?
C603 C602 H105 119.8 . . ?
C602 C603 C604 120.3(5) . . ?
C602 C603 H106 119.9 . . ?
C604 C603 H106 119.9 . . ?
C605 C604 C603 118.2(5) . . ?
C605 C604 C608 121.8(5) . . ?
C603 C604 C608 120.0(5) . . ?
C604 C605 C606 121.5(5) . . ?
C604 C605 H107 119.2 . . ?
C606 C605 H107 119.2 . . ?
C601 C606 C605 120.0(5) . . ?
C601 C606 H108 120.0 . . ?
C605 C606 H108 120.0 . . ?
O10 C607 O9 124.6(6) . . ?
O10 C607 C601 119.0(5) . . ?
O9 C607 C601 116.4(5) . . ?
O12 C608 O11 125.2(6) . . ?
O12 C608 C604 117.8(6) . . ?
O11 C608 C604 117.0(6) . . ?

loop_
_geom_bond_atom_site_label_1
_geom_bond_atom_site_label_2
_geom_bond_distance
_geom_bond_site_symmetry_2
_geom_bond_publ_flag
Ag1 N12 2.147(5) . ?
Ag1 N112 2.152(5) . ?
Ag1 O9 2.504(4) . ?
Ag2 N152 2.077(5) . ?
Ag2 N52 2.089(6) . ?
Ag3 N132 2.099(5) . ?
Ag3 N32 2.112(5) . ?
Ag4 N212 2.104(5) . ?
Ag4 N312 2.106(5) . ?
Ag5 N332 2.104(5) . ?
Ag5 N232 2.111(5) . ?
Ag5 Ag5 3.3270(11) 2_654 ?
Ag6 N252 2.101(5) . ?
Ag6 N352 2.105(5) . ?
O1 C407 1.246(9) . ?
O2 C407 1.202(9) . ?
O3 C408 1.279(9) . ?
O4 C408 1.314(9) . ?
O5 C507 1.285(8) . ?
O6 C507 1.270(8) . ?
O7 C508 1.223(7) . ?
O8 C508 1.267(7) . ?
O9 C607 1.267(7) . ?
O10 C607 1.261(6) . ?
O11 C608 1.246(7) . ?
O12 C608 1.239(7) . ?
O13 H109 0.8187 . ?
O13 H110 0.8229 . ?
O14 H111 0.8157 . ?
O14 H112 0.8392 . ?
O15 H113 0.8218 . ?
O15 H114 0.8671 . ?
O16 H115 0.8210 . ?
O16 H116 0.7912 . ?
O17 H117 0.8124 . ?
O17 H118 0.7964 . ?
O18 H119 0.8137 . ?
O18 H120 0.7915 . ?
O19 H121 0.8232 . ?
O19 H122 0.8081 . ?
O21 H123 0.8524 . ?
O21 H124 0.8373 . ?
O24 H125 0.8688 . ?
O24 H126 0.8964 . ?
O26 H127 0.8444 . ?
O26 H128 0.8402 . ?
O27 H129 0.7804 . ?
O27 H130 0.8240 . ?
O28 H131 0.9071 . ?
O28 H132 0.8787 . ?
O29 H133 0.8420 . ?
O29 H134 0.9148 . ?
O34 H135 0.8839 . ?
O34 H136 0.8363 . ?
N11 C12 1.327(7) . ?
N11 C14 1.350(8) . ?
N11 C11 1.479(7) . ?
N12 C12 1.306(7) . ?
N12 C13 1.370(8) . ?
N31 C32 1.330(7) . ?
N31 C34 1.349(7) . ?
N31 C31 1.464(7) . ?
N32 C32 1.329(7) . ?
N32 C33 1.343(7) . ?
N51 C52 1.338(8) . ?
N51 C54 1.348(8) . ?
N51 C51 1.462(7) . ?
N52 C52 1.303(8) . ?
N52 C53 1.366(9) . ?
N111 C112 1.345(7) . ?
N111 C114 1.354(7) . ?
N111 C111 1.471(7) . ?
N112 C112 1.314(7) . ?
N112 C113 1.362(7) . ?
N131 C132 1.337(7) . ?
N131 C134 1.358(7) . ?
N131 C131 1.481(7) . ?
N132 C132 1.321(7) . ?
N132 C133 1.369(7) . ?
N151 C152 1.294(8) . ?
N151 C154 1.371(9) . ?
N151 C151 1.462(7) . ?
N152 C152 1.279(8) . ?
N152 C153 1.335(9) . ?
N211 C212 1.338(7) . ?
N211 C214 1.370(8) . ?
N211 C211 1.460(7) . ?
N212 C212 1.301(7) . ?
N212 C213 1.380(8) . ?
N231 C232 1.333(7) . ?
N231 C234 1.357(7) . ?
N231 C231 1.489(7) . ?
N232 C232 1.312(7) . ?
N232 C233 1.371(8) . ?
N251 C252 1.334(7) . ?
N251 C254 1.356(7) . ?
N251 C251 1.479(7) . ?
N252 C252 1.321(7) . ?
N252 C253 1.348(7) . ?
N311 C312 1.345(7) . ?
N311 C314 1.364(7) . ?
N311 C311 1.492(7) . ?
N312 C312 1.300(7) . ?
N312 C313 1.369(7) . ?
N331 C332 1.331(7) . ?
N331 C334 1.366(7) . ?
N331 C331 1.485(8) . ?
N332 C332 1.302(7) . ?
N332 C333 1.368(8) . ?
N351 C352 1.326(7) . ?
N351 C354 1.355(7) . ?
N351 C351 1.490(7) . ?
N352 C352 1.315(8) . ?
N352 C353 1.366(8) . ?
C1 C2 1.388(8) . ?
C1 C6 1.393(9) . ?
C1 C11 1.514(8) . ?
C2 C3 1.388(8) . ?
C2 C21 1.516(8) . ?
C3 C4 1.385(8) . ?
C3 C31 1.501(8) . ?
C4 C5 1.387(8) . ?
C4 C41 1.510(8) . ?
C5 C6 1.401(8) . ?
C5 C51 1.504(8) . ?
C6 C61 1.535(8) . ?
C11 H1 0.9900 . ?
C11 H2 0.9900 . ?
C12 H3 0.9500 . ?
C13 C14 1.344(9) . ?
C13 H4 0.9500 . ?
C14 H5 0.9500 . ?
C21 H6 0.9800 . ?
C21 H7 0.9800 . ?
C21 H8 0.9800 . ?
C31 H9 0.9900 . ?
C31 H10 0.9900 . ?
C32 H11 0.9500 . ?
C33 C34 1.361(8) . ?
C33 H12 0.9500 . ?
C34 H13 0.9500 . ?
C41 H14 0.9800 . ?
C41 H15 0.9800 . ?
C41 H16 0.9800 . ?
C51 H17 0.9900 . ?
C51 H18 0.9900 . ?
C52 H19 0.9500 . ?
C53 C54 1.328(9) . ?
C53 H20 0.9500 . ?
C54 H21 0.9500 . ?
C61 H22 0.9800 . ?
C61 H23 0.9800 . ?
C61 H24 0.9800 . ?
C101 C102 1.391(8) . ?
C101 C106 1.398(8) . ?
C101 C111 1.527(8) . ?
C102 C103 1.384(8) . ?
C102 C121 1.507(8) . ?
C103 C104 1.379(8) . ?
C103 C131 1.514(8) . ?
C104 C105 1.393(8) . ?
C104 C141 1.526(8) . ?
C105 C106 1.405(8) . ?
C105 C151 1.511(8) . ?
C106 C161 1.523(8) . ?
C111 H25 0.9900 . ?
C111 H26 0.9900 . ?
C112 H27 0.9500 . ?
C113 C114 1.345(8) . ?
C113 H28 0.9500 . ?
C114 H29 0.9500 . ?
C121 H30 0.9800 . ?
C121 H31 0.9800 . ?
C121 H32 0.9800 . ?
C131 H33 0.9900 . ?
C131 H34 0.9900 . ?
C132 H35 0.9500 . ?
C133 C134 1.355(8) . ?
C133 H36 0.9500 . ?
C134 H37 0.9500 . ?
C141 H38 0.9800 . ?
C141 H39 0.9800 . ?
C141 H40 0.9800 . ?
C151 H41 0.9900 . ?
C151 H42 0.9900 . ?
C152 H43 0.9500 . ?
C153 C154 1.341(10) . ?
C153 H44 0.9500 . ?
C154 H45 0.9500 . ?
C161 H46 0.9800 . ?
C161 H47 0.9800 . ?
C161 H48 0.9800 . ?
C201 C202 1.395(8) . ?
C201 C206 1.396(8) . ?
C201 C211 1.537(8) . ?
C202 C203 1.389(8) . ?
C202 C221 1.497(8) . ?
C203 C204 1.399(8) . ?
C203 C231 1.506(8) . ?
C204 C205 1.411(8) . ?
C204 C241 1.503(8) . ?
C205 C206 1.395(8) . ?
C205 C251 1.523(8) . ?
C206 C261 1.492(8) . ?
C211 H49 0.9900 . ?
C211 H50 0.9900 . ?
C212 H51 0.9500 . ?
C213 C214 1.353(8) . ?
C213 H52 0.9500 . ?
C214 H53 0.9500 . ?
C221 H54 0.9800 . ?
C221 H55 0.9800 . ?
C221 H56 0.9800 . ?
C231 H57 0.9900 . ?
C231 H58 0.9900 . ?
C232 H59 0.9500 . ?
C233 C234 1.352(8) . ?
C233 H60 0.9500 . ?
C234 H61 0.9500 . ?
C241 H62 0.9800 . ?
C241 H63 0.9800 . ?
C241 H64 0.9800 . ?
C251 H65 0.9900 . ?
C251 H66 0.9900 . ?
C252 H67 0.9500 . ?
C253 C254 1.361(8) . ?
C253 H68 0.9500 . ?
C254 H69 0.9500 . ?
C261 H70 0.9800 . ?
C261 H71 0.9800 . ?
C261 H72 0.9800 . ?
C301 C302 1.385(8) . ?
C301 C306 1.395(8) . ?
C301 C311 1.495(8) . ?
C302 C303 1.399(8) . ?
C302 C321 1.519(8) . ?
C303 C304 1.392(8) . ?
C303 C331 1.523(8) . ?
C304 C305 1.389(8) . ?
C304 C341 1.507(8) . ?
C305 C306 1.384(8) . ?
C305 C351 1.491(8) . ?
C306 C361 1.520(8) . ?
C311 H73 0.9900 . ?
C311 H74 0.9900 . ?
C312 H75 0.9500 . ?
C313 C314 1.353(8) . ?
C313 H76 0.9500 . ?
C314 H77 0.9500 . ?
C321 H78 0.9800 . ?
C321 H79 0.9800 . ?
C321 H80 0.9800 . ?
C331 H81 0.9900 . ?
C331 H82 0.9900 . ?
C332 H83 0.9500 . ?
C333 C334 1.345(8) . ?
C333 H84 0.9500 . ?
C334 H85 0.9500 . ?
C341 H86 0.9800 . ?
C341 H87 0.9800 . ?
C341 H88 0.9800 . ?
C351 H89 0.9900 . ?
C351 H90 0.9900 . ?
C352 H91 0.9500 . ?
C353 C354 1.351(9) . ?
C353 H92 0.9500 . ?
C354 H93 0.9500 . ?
C361 H94 0.9800 . ?
C361 H95 0.9800 . ?
C361 H96 0.9800 . ?
C401 C402 1.341(9) . ?
C401 C406 1.363(9) . ?
C401 C407 1.592(10) . ?
C402 C403 1.458(10) . ?
C402 H97 0.9500 . ?
C403 C404 1.337(9) . ?
C403 H98 0.9500 . ?
C404 C405 1.349(9) . ?
C404 C408 1.567(10) . ?
C405 C406 1.505(9) . ?
C405 H99 0.9500 . ?
C406 H100 0.9500 . ?
C501 C502 1.368(9) . ?
C501 C506 1.438(9) . ?
C501 C507 1.482(9) . ?
C502 C503 1.403(9) . ?
C502 H101 0.9500 . ?
C503 C504 1.396(8) . ?
C503 H102 0.9500 . ?
C504 C505 1.378(8) . ?
C504 C508 1.521(8) . ?
C505 C506 1.364(8) . ?
C505 H103 0.9500 . ?
C506 H104 0.9500 . ?
C601 C606 1.374(7) . ?
C601 C602 1.379(7) . ?
C601 C607 1.516(8) . ?
C602 C603 1.389(7) . ?
C602 H105 0.9500 . ?
C603 C604 1.398(8) . ?
C603 H106 0.9500 . ?
C604 C605 1.375(7) . ?
C604 C608 1.536(8) . ?
C605 C606 1.386(7) . ?
C605 H107 0.9500 . ?
C606 H108 0.9500 . ?

loop_
_geom_torsion_atom_site_label_1
_geom_torsion_atom_site_label_2
_geom_torsion_atom_site_label_3
_geom_torsion_atom_site_label_4
_geom_torsion
_geom_torsion_site_symmetry_1
_geom_torsion_site_symmetry_2
_geom_torsion_site_symmetry_3
_geom_torsion_site_symmetry_4
_geom_torsion_publ_flag
N12 Ag1 O9 C607 -93.1(3) . . . . ?
N112 Ag1 O9 C607 83.4(3) . . . . ?
N112 Ag1 N12 C12 138.2(15) . . . . ?
O9 Ag1 N12 C12 -71.9(6) . . . . ?
N112 Ag1 N12 C13 -62.3(19) . . . . ?
O9 Ag1 N12 C13 87.6(5) . . . . ?
N132 Ag3 N32 C32 -173.1(8) . . . . ?
N132 Ag3 N32 C33 20.7(14) . . . . ?
N152 Ag2 N52 C52 171.2(14) . . . . ?
N152 Ag2 N52 C53 -7(2) . . . . ?
N12 Ag1 N112 C112 -124.5(16) . . . . ?
O9 Ag1 N112 C112 85.5(5) . . . . ?
N12 Ag1 N112 C113 70.3(18) . . . . ?
O9 Ag1 N112 C113 -79.8(5) . . . . ?
N32 Ag3 N132 C132 -164.7(9) . . . . ?
N32 Ag3 N132 C133 3.1(13) . . . . ?
N52 Ag2 N152 C152 -173.4(14) . . . . ?
N52 Ag2 N152 C153 -7(2) . . . . ?
N312 Ag4 N212 C212 110.8(14) . . . . ?
N312 Ag4 N212 C213 -73.4(16) . . . . ?
N332 Ag5 N232 C232 149.1(12) . . . . ?
Ag5 Ag5 N232 C232 -96.5(5) 2_654 . . . ?
N332 Ag5 N232 C233 -26.6(15) . . . . ?
Ag5 Ag5 N232 C233 87.8(5) 2_654 . . . ?
N352 Ag6 N252 C252 177.2(15) . . . . ?
N352 Ag6 N252 C253 1(2) . . . . ?
N212 Ag4 N312 C312 -115.9(14) . . . . ?
N212 Ag4 N312 C313 70.2(16) . . . . ?
N232 Ag5 N332 C332 -157.8(11) . . . . ?
Ag5 Ag5 N332 C332 88.1(6) 2_654 . . . ?
N232 Ag5 N332 C333 15.7(16) . . . . ?
Ag5 Ag5 N332 C333 -98.4(5) 2_654 . . . ?
N252 Ag6 N352 C352 -164.9(15) . . . . ?
N252 Ag6 N352 C353 8(2) . . . . ?
C6 C1 C2 C3 -3.9(8) . . . . ?
C11 C1 C2 C3 170.1(5) . . . . ?
C6 C1 C2 C21 175.7(5) . . . . ?
C11 C1 C2 C21 -10.3(8) . . . . ?
C1 C2 C3 C4 4.7(8) . . . . ?
C21 C2 C3 C4 -174.9(5) . . . . ?
C1 C2 C3 C31 -172.9(5) . . . . ?
C21 C2 C3 C31 7.5(8) . . . . ?
C2 C3 C4 C5 -3.6(8) . . . . ?
C31 C3 C4 C5 173.9(5) . . . . ?
C2 C3 C4 C41 176.6(5) . . . . ?
C31 C3 C4 C41 -5.9(8) . . . . ?
C3 C4 C5 C6 1.7(8) . . . . ?
C41 C4 C5 C6 -178.5(5) . . . . ?
C3 C4 C5 C51 -174.0(5) . . . . ?
C41 C4 C5 C51 5.7(8) . . . . ?
C2 C1 C6 C5 2.1(8) . . . . ?
C11 C1 C6 C5 -172.2(5) . . . . ?
C2 C1 C6 C61 -176.2(5) . . . . ?
C11 C1 C6 C61 9.6(8) . . . . ?
C4 C5 C6 C1 -0.9(8) . . . . ?
C51 C5 C6 C1 174.9(5) . . . . ?
C4 C5 C6 C61 177.4(5) . . . . ?
C51 C5 C6 C61 -6.8(8) . . . . ?
C12 N11 C11 C1 -1.6(10) . . . . ?
C14 N11 C11 C1 -178.8(7) . . . . ?
C2 C1 C11 N11 96.5(7) . . . . ?
C6 C1 C11 N11 -89.3(7) . . . . ?
C13 N12 C12 N11 3.6(8) . . . . ?
Ag1 N12 C12 N11 166.0(4) . . . . ?
C14 N11 C12 N12 -2.8(8) . . . . ?
C11 N11 C12 N12 179.7(6) . . . . ?
C12 N12 C13 C14 -3.1(8) . . . . ?
Ag1 N12 C13 C14 -167.2(5) . . . . ?
N12 C13 C14 N11 1.5(9) . . . . ?
C12 N11 C14 C13 0.7(8) . . . . ?
C11 N11 C14 C13 178.5(6) . . . . ?
C32 N31 C31 C3 -29.6(9) . . . . ?
C34 N31 C31 C3 147.7(6) . . . . ?
C4 C3 C31 N31 95.2(7) . . . . ?
C2 C3 C31 N31 -87.2(7) . . . . ?
C33 N32 C32 N31 -2.5(8) . . . . ?
Ag3 N32 C32 N31 -170.8(4) . . . . ?
C34 N31 C32 N32 2.5(8) . . . . ?
C31 N31 C32 N32 -179.7(6) . . . . ?
C32 N32 C33 C34 1.5(8) . . . . ?
Ag3 N32 C33 C34 170.0(4) . . . . ?
C32 N31 C34 C33 -1.5(8) . . . . ?
C31 N31 C34 C33 -179.3(6) . . . . ?
N32 C33 C34 N31 0.0(8) . . . . ?
C52 N51 C51 C5 -7.2(10) . . . . ?
C54 N51 C51 C5 175.4(7) . . . . ?
C4 C5 C51 N51 -93.6(7) . . . . ?
C6 C5 C51 N51 90.7(7) . . . . ?
C53 N52 C52 N51 0.0(9) . . . . ?
Ag2 N52 C52 N51 -178.6(5) . . . . ?
C54 N51 C52 N52 -0.4(9) . . . . ?
C51 N51 C52 N52 -178.1(7) . . . . ?
C52 N52 C53 C54 0.4(10) . . . . ?
Ag2 N52 C53 C54 179.1(6) . . . . ?
N52 C53 C54 N51 -0.7(10) . . . . ?
C52 N51 C54 C53 0.6(9) . . . . ?
C51 N51 C54 C53 178.5(7) . . . . ?
C106 C101 C102 C103 3.2(8) . . . . ?
C111 C101 C102 C103 -172.1(5) . . . . ?
C106 C101 C102 C121 -176.8(5) . . . . ?
C111 C101 C102 C121 7.9(7) . . . . ?
C101 C102 C103 C104 -4.5(8) . . . . ?
C121 C102 C103 C104 175.5(5) . . . . ?
C101 C102 C103 C131 169.9(5) . . . . ?
C121 C102 C103 C131 -10.1(7) . . . . ?
C102 C103 C104 C105 2.7(8) . . . . ?
C131 C103 C104 C105 -171.6(5) . . . . ?
C102 C103 C104 C141 -176.5(5) . . . . ?
C131 C103 C104 C141 9.1(8) . . . . ?
C103 C104 C105 C106 0.6(8) . . . . ?
C141 C104 C105 C106 179.8(5) . . . . ?
C103 C104 C105 C151 177.2(5) . . . . ?
C141 C104 C105 C151 -3.6(8) . . . . ?
C102 C101 C106 C105 -0.1(8) . . . . ?
C111 C101 C106 C105 175.3(5) . . . . ?
C102 C101 C106 C161 -178.9(5) . . . . ?
C111 C101 C106 C161 -3.5(8) . . . . ?
C104 C105 C106 C101 -1.8(8) . . . . ?
C151 C105 C106 C101 -178.5(5) . . . . ?
C104 C105 C106 C161 177.0(5) . . . . ?
C151 C105 C106 C161 0.4(8) . . . . ?
C112 N111 C111 C101 2.2(9) . . . . ?
C114 N111 C111 C101 -179.1(6) . . . . ?
C102 C101 C111 N111 -101.8(6) . . . . ?
C106 C101 C111 N111 82.7(7) . . . . ?
C113 N112 C112 N111 0.4(7) . . . . ?
Ag1 N112 C112 N111 -167.0(4) . . . . ?
C114 N111 C112 N112 -0.4(7) . . . . ?
C111 N111 C112 N112 178.5(6) . . . . ?
C112 N112 C113 C114 -0.3(7) . . . . ?
Ag1 N112 C113 C114 168.1(4) . . . . ?
N112 C113 C114 N111 0.0(7) . . . . ?
C112 N111 C114 C113 0.2(7) . . . . ?
C111 N111 C114 C113 -178.8(6) . . . . ?
C132 N131 C131 C103 16.4(9) . . . . ?
C134 N131 C131 C103 -163.7(6) . . . . ?
C104 C103 C131 N131 -100.0(6) . . . . ?
C102 C103 C131 N131 85.5(7) . . . . ?
C133 N132 C132 N131 1.1(7) . . . . ?
Ag3 N132 C132 N131 170.8(4) . . . . ?
C134 N131 C132 N132 0.3(7) . . . . ?
C131 N131 C132 N132 -179.8(6) . . . . ?
C132 N132 C133 C134 -2.1(7) . . . . ?
Ag3 N132 C133 C134 -172.1(4) . . . . ?
N132 C133 C134 N131 2.3(7) . . . . ?
C132 N131 C134 C133 -1.6(7) . . . . ?
C131 N131 C134 C133 178.5(5) . . . . ?
C152 N151 C151 C105 26.8(11) . . . . ?
C154 N151 C151 C105 -152.1(7) . . . . ?
C104 C105 C151 N151 78.6(7) . . . . ?
C106 C105 C151 N151 -104.7(6) . . . . ?
C153 N152 C152 N151 3.4(10) . . . . ?
Ag2 N152 C152 N151 172.1(5) . . . . ?
C154 N151 C152 N152 -3.3(10) . . . . ?
C151 N151 C152 N152 177.6(7) . . . . ?
C152 N152 C153 C154 -2.1(11) . . . . ?
Ag2 N152 C153 C154 -172.0(6) . . . . ?
N152 C153 C154 N151 0.2(11) . . . . ?
C152 N151 C154 C153 1.7(10) . . . . ?
C151 N151 C154 C153 -179.1(7) . . . . ?
C206 C201 C202 C203 3.9(8) . . . . ?
C211 C201 C202 C203 -169.3(5) . . . . ?
C206 C201 C202 C221 -173.4(5) . . . . ?
C211 C201 C202 C221 13.4(8) . . . . ?
C201 C202 C203 C204 -3.5(8) . . . . ?
C221 C202 C203 C204 173.7(5) . . . . ?
C201 C202 C203 C231 170.5(5) . . . . ?
C221 C202 C203 C231 -12.3(8) . . . . ?
C202 C203 C204 C205 1.8(8) . . . . ?
C231 C203 C204 C205 -172.2(5) . . . . ?
C202 C203 C204 C241 -178.4(5) . . . . ?
C231 C203 C204 C241 7.6(8) . . . . ?
C203 C204 C205 C206 -0.3(8) . . . . ?
C241 C204 C205 C206 179.9(5) . . . . ?
C203 C204 C205 C251 172.8(5) . . . . ?
C241 C204 C205 C251 -7.0(8) . . . . ?
C204 C205 C206 C201 0.6(8) . . . . ?
C251 C205 C206 C201 -172.5(5) . . . . ?
C204 C205 C206 C261 -178.5(5) . . . . ?
C251 C205 C206 C261 8.4(8) . . . . ?
C202 C201 C206 C205 -2.5(8) . . . . ?
C211 C201 C206 C205 170.8(5) . . . . ?
C202 C201 C206 C261 176.6(5) . . . . ?
C211 C201 C206 C261 -10.1(8) . . . . ?
C212 N211 C211 C201 -5.5(9) . . . . ?
C214 N211 C211 C201 177.6(6) . . . . ?
C202 C201 C211 N211 -92.9(6) . . . . ?
C206 C201 C211 N211 93.5(6) . . . . ?
C213 N212 C212 N211 1.4(7) . . . . ?
Ag4 N212 C212 N211 177.9(4) . . . . ?
C214 N211 C212 N212 -1.9(7) . . . . ?
C211 N211 C212 N212 -179.2(6) . . . . ?
C212 N212 C213 C214 -0.2(7) . . . . ?
Ag4 N212 C213 C214 -176.8(4) . . . . ?
N212 C213 C214 N211 -0.9(7) . . . . ?
C212 N211 C214 C213 1.6(7) . . . . ?
C211 N211 C214 C213 179.1(6) . . . . ?
C232 N231 C231 C203 -27.7(9) . . . . ?
C234 N231 C231 C203 153.3(6) . . . . ?
C202 C203 C231 N231 106.4(6) . . . . ?
C204 C203 C231 N231 -79.4(7) . . . . ?
C233 N232 C232 N231 1.1(7) . . . . ?
Ag5 N232 C232 N231 -175.4(4) . . . . ?
C234 N231 C232 N232 -0.8(7) . . . . ?
C231 N231 C232 N232 -179.9(5) . . . . ?
C232 N232 C233 C234 -1.0(7) . . . . ?
Ag5 N232 C233 C234 175.3(4) . . . . ?
N232 C233 C234 N231 0.5(7) . . . . ?
C232 N231 C234 C233 0.1(7) . . . . ?
C231 N231 C234 C233 179.3(6) . . . . ?
C252 N251 C251 C205 -19.2(9) . . . . ?
C254 N251 C251 C205 164.8(6) . . . . ?
C206 C205 C251 N251 -87.4(7) . . . . ?
C204 C205 C251 N251 99.4(6) . . . . ?
C253 N252 C252 N251 0.3(8) . . . . ?
Ag6 N252 C252 N251 -176.6(4) . . . . ?
C254 N251 C252 N252 -0.3(8) . . . . ?
C251 N251 C252 N252 -176.8(6) . . . . ?
C252 N252 C253 C254 -0.2(8) . . . . ?
Ag6 N252 C253 C254 177.1(5) . . . . ?
C252 N251 C254 C253 0.1(8) . . . . ?
C251 N251 C254 C253 176.9(6) . . . . ?
N252 C253 C254 N251 0.1(8) . . . . ?
C306 C301 C302 C303 -1.6(8) . . . . ?
C311 C301 C302 C303 172.1(5) . . . . ?
C306 C301 C302 C321 178.4(5) . . . . ?
C311 C301 C302 C321 -8.0(8) . . . . ?
C301 C302 C303 C304 -0.9(8) . . . . ?
C321 C302 C303 C304 179.2(5) . . . . ?
C301 C302 C303 C331 -175.4(5) . . . . ?
C321 C302 C303 C331 4.7(8) . . . . ?
C302 C303 C304 C305 0.8(8) . . . . ?
C331 C303 C304 C305 175.3(5) . . . . ?
C302 C303 C304 C341 -179.4(5) . . . . ?
C331 C303 C304 C341 -5.0(8) . . . . ?
C303 C304 C305 C306 1.7(8) . . . . ?
C341 C304 C305 C306 -178.0(5) . . . . ?
C303 C304 C305 C351 -174.2(5) . . . . ?
C341 C304 C305 C351 6.0(8) . . . . ?
C304 C305 C306 C301 -4.1(8) . . . . ?
C351 C305 C306 C301 171.8(5) . . . . ?
C304 C305 C306 C361 174.7(5) . . . . ?
C351 C305 C306 C361 -9.4(8) . . . . ?
C302 C301 C306 C305 4.1(8) . . . . ?
C311 C301 C306 C305 -169.5(5) . . . . ?
C302 C301 C306 C361 -174.7(5) . . . . ?
C311 C301 C306 C361 11.6(8) . . . . ?
C312 N311 C311 C301 5.0(10) . . . . ?
C314 N311 C311 C301 -176.0(6) . . . . ?
C302 C301 C311 N311 90.3(7) . . . . ?
C306 C301 C311 N311 -95.9(7) . . . . ?
C313 N312 C312 N311 -0.7(7) . . . . ?
Ag4 N312 C312 N311 -175.3(4) . . . . ?
C314 N311 C312 N312 0.8(7) . . . . ?
C311 N311 C312 N312 179.9(6) . . . . ?
C312 N312 C313 C314 0.4(7) . . . . ?
Ag4 N312 C313 C314 175.8(4) . . . . ?
N312 C313 C314 N311 0.0(7) . . . . ?
C312 N311 C314 C313 -0.5(7) . . . . ?
C311 N311 C314 C313 -179.6(6) . . . . ?
C332 N331 C331 C303 42.0(10) . . . . ?
C334 N331 C331 C303 -144.9(6) . . . . ?
C304 C303 C331 N331 83.8(7) . . . . ?
C302 C303 C331 N331 -101.7(7) . . . . ?
C333 N332 C332 N331 -0.9(8) . . . . ?
Ag5 N332 C332 N331 173.4(4) . . . . ?
C334 N331 C332 N332 1.1(8) . . . . ?
C331 N331 C332 N332 175.2(6) . . . . ?
C332 N332 C333 C334 0.4(8) . . . . ?
Ag5 N332 C333 C334 -174.4(4) . . . . ?
N332 C333 C334 N331 0.3(8) . . . . ?
C332 N331 C334 C333 -0.8(8) . . . . ?
C331 N331 C334 C333 -175.2(6) . . . . ?
C352 N351 C351 C305 0.0(11) . . . . ?
C354 N351 C351 C305 -176.7(7) . . . . ?
C306 C305 C351 N351 92.8(8) . . . . ?
C304 C305 C351 N351 -91.3(8) . . . . ?
C353 N352 C352 N351 2.1(9) . . . . ?
Ag6 N352 C352 N351 176.2(5) . . . . ?
C354 N351 C352 N352 -2.5(9) . . . . ?
C351 N351 C352 N352 -179.7(7) . . . . ?
C352 N352 C353 C354 -0.9(9) . . . . ?
Ag6 N352 C353 C354 -174.7(5) . . . . ?
N352 C353 C354 N351 -0.6(9) . . . . ?
C352 N351 C354 C353 1.8(9) . . . . ?
C351 N351 C354 C353 179.0(7) . . . . ?
C406 C401 C402 C403 -0.6(11) . . . . ?
C407 C401 C402 C403 179.4(6) . . . . ?
C401 C402 C403 C404 0.8(11) . . . . ?
C402 C403 C404 C405 -2.3(11) . . . . ?
C402 C403 C404 C408 -178.7(6) . . . . ?
C403 C404 C405 C406 3.3(10) . . . . ?
C408 C404 C405 C406 179.7(6) . . . . ?
C402 C401 C406 C405 1.6(11) . . . . ?
C407 C401 C406 C405 -178.3(6) . . . . ?
C404 C405 C406 C401 -2.8(10) . . . . ?
C402 C401 C407 O2 -172.6(8) . . . . ?
C406 C401 C407 O2 7.4(10) . . . . ?
C402 C401 C407 O1 8.5(10) . . . . ?
C406 C401 C407 O1 -171.6(7) . . . . ?
C403 C404 C408 O3 1.4(10) . . . . ?
C405 C404 C408 O3 -175.3(7) . . . . ?
C403 C404 C408 O4 177.9(7) . . . . ?
C405 C404 C408 O4 1.2(9) . . . . ?
C506 C501 C502 C503 -1.7(9) . . . . ?
C507 C501 C502 C503 178.9(5) . . . . ?
C501 C502 C503 C504 1.8(9) . . . . ?
C502 C503 C504 C505 -0.1(8) . . . . ?
C502 C503 C504 C508 177.5(5) . . . . ?
C503 C504 C505 C506 -1.9(9) . . . . ?
C508 C504 C505 C506 -179.5(5) . . . . ?
C504 C505 C506 C501 2.0(8) . . . . ?
C502 C501 C506 C505 -0.2(8) . . . . ?
C507 C501 C506 C505 179.2(5) . . . . ?
C502 C501 C507 O6 -169.9(6) . . . . ?
C506 C501 C507 O6 10.7(9) . . . . ?
C502 C501 C507 O5 9.8(9) . . . . ?
C506 C501 C507 O5 -169.6(5) . . . . ?
C505 C504 C508 O7 -174.4(6) . . . . ?
C503 C504 C508 O7 8.2(9) . . . . ?
C505 C504 C508 O8 4.2(9) . . . . ?
C503 C504 C508 O8 -173.3(6) . . . . ?
C606 C601 C602 C603 -0.4(7) . . . . ?
C607 C601 C602 C603 -179.3(5) . . . . ?
C601 C602 C603 C604 1.4(8) . . . . ?
C602 C603 C604 C605 -2.0(8) . . . . ?
C602 C603 C604 C608 179.6(5) . . . . ?
C603 C604 C605 C606 1.5(8) . . . . ?
C608 C604 C605 C606 180.0(5) . . . . ?
C602 C601 C606 C605 0.0(7) . . . . ?
C607 C601 C606 C605 178.9(4) . . . . ?
C604 C605 C606 C601 -0.6(8) . . . . ?
Ag1 O9 C607 O10 2.9(6) . . . . ?
Ag1 O9 C607 C601 -177.0(3) . . . . ?
C606 C601 C607 O10 6.9(7) . . . . ?
C602 C601 C607 O10 -174.2(4) . . . . ?
C606 C601 C607 O9 -173.3(5) . . . . ?
C602 C601 C607 O9 5.6(7) . . . . ?
C605 C604 C608 O12 -7.0(8) . . . . ?
C603 C604 C608 O12 171.4(5) . . . . ?
C605 C604 C608 O11 173.8(5) . . . . ?
C603 C604 C608 O11 -7.9(8) . . . . ?
